data_7228167
loop_
_publ_author_name
'Wang, Zhaojin'
'Wang, Tianyu'
'Zhang, Chi'
'Humphrey, Mark G.'

_publ_section_title
;
 Efficient crystallization-induced emission in fluorenyl-tethered
 carboranes
;
_journal_name_full 'Phys. Chem. Chem. Phys.'
_journal_paper_doi 10.1039/C7CP02118F
_journal_year 2017
_chemical_formula_sum 'C32 H36 B10'
_chemical_formula_weight 528.71
_chemical_name_systematic
; 
 ? 
;
_space_group_IT_number 2
_symmetry_cell_setting triclinic
_symmetry_space_group_name_Hall '-P 1'
_symmetry_space_group_name_H-M 'P -1'
_atom_sites_solution_hydrogens geom
_atom_sites_solution_primary direct
_atom_sites_solution_secondary difmap
_audit_creation_method SHELXL-97
_audit_update_record
;
2017-01-16 deposited with the CCDC.
2017-05-02 downloaded from the CCDC.
;
_cell_angle_alpha 90.481(2)
_cell_angle_beta 97.830(2)
_cell_angle_gamma 91.483(2)
_cell_formula_units_Z 4
_cell_length_a 10.7377(4)
_cell_length_b 15.4048(6)
_cell_length_c 18.3711(7)
_cell_measurement_reflns_used 13334
_cell_measurement_temperature 120
_cell_measurement_theta_max 54.39
_cell_measurement_theta_min 0.01
_cell_volume 3009.2(2)
_computing_structure_refinement 'SHELXL-97 (Sheldrick, 1997)'
_computing_structure_solution 'SHELXS-97 (Sheldrick, 1990)'
_diffrn_ambient_temperature 120
_diffrn_measured_fraction_theta_full 0.995
_diffrn_measured_fraction_theta_max 0.995
_diffrn_measurement_device_type 'Bruker D8 Venture'
_diffrn_measurement_method 'phi and omega scans'
_diffrn_radiation_monochromator graphite
_diffrn_radiation_source 'fine-focus sealed tube'
_diffrn_radiation_type MoK\a
_diffrn_radiation_wavelength 0.71073
_diffrn_reflns_av_R_equivalents 0.0490
_diffrn_reflns_av_sigmaI/netI 0.0469
_diffrn_reflns_limit_h_max 13
_diffrn_reflns_limit_h_min -13
_diffrn_reflns_limit_k_max 19
_diffrn_reflns_limit_k_min -19
_diffrn_reflns_limit_l_max 23
_diffrn_reflns_limit_l_min -23
_diffrn_reflns_number 59826
_diffrn_reflns_theta_full 27.19
_diffrn_reflns_theta_max 27.19
_diffrn_reflns_theta_min 2.86
_exptl_absorpt_coefficient_mu 0.061
_exptl_crystal_colour colorless
_exptl_crystal_density_diffrn 1.167
_exptl_crystal_density_method 'not measured'
_exptl_crystal_description block
_exptl_crystal_F_000 1112
_refine_diff_density_max 0.287
_refine_diff_density_min -0.294
_refine_diff_density_rms 0.049
_refine_ls_extinction_method none
_refine_ls_goodness_of_fit_ref 0.994
_refine_ls_hydrogen_treatment mixed
_refine_ls_matrix_type full
_refine_ls_number_parameters 777
_refine_ls_number_reflns 13334
_refine_ls_number_restraints 0
_refine_ls_restrained_S_all 0.994
_refine_ls_R_factor_all 0.0739
_refine_ls_R_factor_gt 0.0489
_refine_ls_shift/su_max 0.000
_refine_ls_shift/su_mean 0.000
_refine_ls_structure_factor_coef Fsqd
_refine_ls_weighting_details 'calc w=1/[\s^2^(Fo^2^)+(0.0466P)^2^+1.6541P] where P=(Fo^2^+2Fc^2^)/3'
_refine_ls_weighting_scheme calc
_refine_ls_wR_factor_gt 0.1033
_refine_ls_wR_factor_ref 0.1145
_reflns_number_gt 10107
_reflns_number_total 13334
_reflns_threshold_expression >2sigma(I)
_cod_data_source_file c7cp02118f2.cif
_cod_data_source_block 1
_cod_original_sg_symbol_H-M P-1
_cod_database_code 7228167

loop_
_symmetry_equiv_pos_as_xyz
'x, y, z'
'-x, -y, -z'

loop_
_atom_site_label
_atom_site_type_symbol
_atom_site_fract_x
_atom_site_fract_y
_atom_site_fract_z
_atom_site_U_iso_or_equiv
_atom_site_adp_type
_atom_site_occupancy
_atom_site_symmetry_multiplicity
_atom_site_calc_flag
_atom_site_refinement_flags
C16 C 0.92670(15) 0.50561(10) 0.41819(8) 0.0180(3) Uani 1 1 d .
H1A H 0.9898 0.5307 0.3947 0.022 Uiso 1 1 calc R
C17 C 0.84771(15) 0.55831(10) 0.45171(8) 0.0189(3) Uani 1 1 d .
H2A H 0.8580 0.6184 0.4499 0.023 Uiso 1 1 calc R
C3 C 0.75361(14) 0.52242(10) 0.48781(8) 0.0181(3) Uani 1 1 d .
H3A H 0.7013 0.5577 0.5107 0.022 Uiso 1 1 calc R
C4 C 0.73941(14) 0.43241(10) 0.48896(8) 0.0155(3) Uani 1 1 d .
C5 C 0.81775(14) 0.37923(9) 0.45428(8) 0.0145(3) Uani 1 1 d .
C6 C 0.91241(14) 0.41571(10) 0.41939(8) 0.0172(3) Uani 1 1 d .
H6A H 0.9657 0.3806 0.3971 0.021 Uiso 1 1 calc R
C7 C 0.65017(14) 0.37640(9) 0.52210(8) 0.0149(3) Uani 1 1 d .
C8 C 0.67313(14) 0.28971(9) 0.50576(8) 0.0145(3) Uani 1 1 d .
C9 C 0.78277(14) 0.28385(9) 0.46130(8) 0.0158(3) Uani 1 1 d .
C10 C 0.74084(15) 0.24272(10) 0.38495(9) 0.0216(3) Uani 1 1 d .
H10A H 0.7191 0.1825 0.3903 0.032 Uiso 1 1 calc R
H10B H 0.8083 0.2478 0.3558 0.032 Uiso 1 1 calc R
H10C H 0.6690 0.2722 0.3612 0.032 Uiso 1 1 calc R
C11 C 0.89204(15) 0.23388(10) 0.50273(10) 0.0236(4) Uani 1 1 d .
H11A H 0.8671 0.1739 0.5063 0.035 Uiso 1 1 calc R
H11B H 0.9138 0.2583 0.5512 0.035 Uiso 1 1 calc R
H11C H 0.9635 0.2382 0.4766 0.035 Uiso 1 1 calc R
C12 C 0.59985(14) 0.22290(9) 0.52877(8) 0.0152(3) Uani 1 1 d .
H12A H 0.6149 0.1655 0.5174 0.018 Uiso 1 1 calc R
C33 C 0.55485(15) 0.39635(10) 0.56280(8) 0.0183(3) Uani 1 1 d .
H13A H 0.5402 0.4538 0.5743 0.022 Uiso 1 1 calc R
C34 C 0.50297(14) 0.24246(9) 0.56930(8) 0.0148(3) Uani 1 1 d .
C15 C 0.48176(15) 0.32934(10) 0.58605(8) 0.0181(3) Uani 1 1 d .
H15A H 0.4175 0.3422 0.6133 0.022 Uiso 1 1 calc R
C2 C 0.41650(14) 0.17255(9) 0.59218(8) 0.0142(3) Uani 1 1 d .
C1 C 0.46700(14) 0.10924(9) 0.66742(8) 0.0142(3) Uani 1 1 d .
C18 C 0.59984(14) 0.12132(10) 0.70441(8) 0.0153(3) Uani 1 1 d .
C19 C 0.63959(14) 0.19634(10) 0.74507(8) 0.0159(3) Uani 1 1 d .
H19A H 0.5851 0.2419 0.7472 0.019 Uiso 1 1 calc R
C20 C 0.76043(14) 0.20239(10) 0.78216(8) 0.0163(3) Uani 1 1 d .
C21 C 0.84296(14) 0.13402(10) 0.78002(8) 0.0173(3) Uani 1 1 d .
C22 C 0.80531(15) 0.06018(10) 0.73823(9) 0.0212(3) Uani 1 1 d .
H22A H 0.8605 0.0151 0.7356 0.025 Uiso 1 1 calc R
C23 C 0.68474(15) 0.05442(10) 0.70049(8) 0.0195(3) Uani 1 1 d .
H23A H 0.6596 0.0053 0.6720 0.023 Uiso 1 1 calc R
C24 C 0.95990(14) 0.15640(10) 0.82840(8) 0.0186(3) Uani 1 1 d .
C25 C 0.94830(14) 0.23907(10) 0.85851(8) 0.0188(3) Uani 1 1 d .
C26 C 1.04583(15) 0.27548(11) 0.90740(9) 0.0234(4) Uani 1 1 d .
H26A H 1.0387 0.3304 0.9275 0.028 Uiso 1 1 calc R
C27 C 1.15441(15) 0.22878(12) 0.92592(9) 0.0262(4) Uani 1 1 d .
H27A H 1.2205 0.2530 0.9583 0.031 Uiso 1 1 calc R
C28 C 1.16517(16) 0.14648(12) 0.89663(9) 0.0277(4) Uani 1 1 d .
H28A H 1.2380 0.1158 0.9101 0.033 Uiso 1 1 calc R
C29 C 1.06835(15) 0.10933(11) 0.84729(9) 0.0245(4) Uani 1 1 d .
H29A H 1.0758 0.0543 0.8274 0.029 Uiso 1 1 calc R
C30 C 0.82119(15) 0.27696(10) 0.83020(9) 0.0199(3) Uani 1 1 d .
C31 C 0.74511(15) 0.29711(11) 0.89303(9) 0.0254(4) Uani 1 1 d .
H31A H 0.7854 0.3443 0.9225 0.038 Uiso 1 1 calc R
H31B H 0.7407 0.2467 0.9230 0.038 Uiso 1 1 calc R
H31C H 0.6617 0.3129 0.8729 0.038 Uiso 1 1 calc R
C32 C 0.83573(17) 0.35859(11) 0.78447(11) 0.0310(4) Uani 1 1 d .
H32A H 0.8742 0.4047 0.8159 0.047 Uiso 1 1 calc R
H32B H 0.7544 0.3758 0.7617 0.047 Uiso 1 1 calc R
H32C H 0.8876 0.3463 0.7472 0.047 Uiso 1 1 calc R
C13 C 1.15790(13) 0.34521(9) 0.22909(8) 0.0128(3) Uani 1 1 d .
C49 C 1.05318(13) 0.39011(9) 0.18203(8) 0.0133(3) Uani 1 1 d .
C35 C 0.96479(13) 0.43567(9) 0.21571(8) 0.0138(3) Uani 1 1 d .
H35A H 0.9704 0.4375 0.2667 0.017 Uiso 1 1 calc R
C36 C 0.86917(14) 0.47786(9) 0.17308(8) 0.0142(3) Uani 1 1 d .
C37 C 0.85935(14) 0.47386(9) 0.09606(8) 0.0140(3) Uani 1 1 d .
C38 C 0.94600(14) 0.42815(10) 0.06247(8) 0.0161(3) Uani 1 1 d .
H38A H 0.9395 0.4254 0.0115 0.019 Uiso 1 1 calc R
C39 C 1.04235(14) 0.38666(9) 0.10547(8) 0.0154(3) Uani 1 1 d .
H39A H 1.1006 0.3561 0.0830 0.019 Uiso 1 1 calc R
C40 C 0.75047(14) 0.52366(9) 0.06489(8) 0.0148(3) Uani 1 1 d .
C41 C 0.69554(14) 0.55864(10) 0.12301(8) 0.0167(3) Uani 1 1 d .
C42 C 0.59195(15) 0.61051(11) 0.10869(9) 0.0222(3) Uani 1 1 d .
H42A H 0.5554 0.6343 0.1471 0.027 Uiso 1 1 calc R
C43 C 0.54313(15) 0.62657(11) 0.03602(9) 0.0231(4) Uani 1 1 d .
H43A H 0.4739 0.6617 0.0260 0.028 Uiso 1 1 calc R
C44 C 0.59662(15) 0.59070(10) -0.02154(9) 0.0210(3) Uani 1 1 d .
H44A H 0.5623 0.6014 -0.0698 0.025 Uiso 1 1 calc R
C45 C 0.70090(14) 0.53904(10) -0.00775(8) 0.0185(3) Uani 1 1 d .
H45A H 0.7370 0.5151 -0.0463 0.022 Uiso 1 1 calc R
C46 C 0.76522(14) 0.53280(10) 0.19717(8) 0.0159(3) Uani 1 1 d .
C47 C 0.67913(15) 0.47970(11) 0.24166(9) 0.0226(4) Uani 1 1 d .
H47A H 0.7255 0.4644 0.2880 0.034 Uiso 1 1 calc R
H47B H 0.6495 0.4278 0.2147 0.034 Uiso 1 1 calc R
H47C H 0.6087 0.5138 0.2500 0.034 Uiso 1 1 calc R
C48 C 0.81907(15) 0.61328(10) 0.24183(8) 0.0202(3) Uani 1 1 d .
H48A H 0.8625 0.5955 0.2882 0.030 Uiso 1 1 calc R
H48B H 0.7517 0.6504 0.2500 0.030 Uiso 1 1 calc R
H48C H 0.8767 0.6443 0.2152 0.030 Uiso 1 1 calc R
C14 C 1.15701(13) 0.23244(9) 0.22689(8) 0.0129(3) Uani 1 1 d .
C50 C 1.05799(14) 0.18830(9) 0.17229(8) 0.0136(3) Uani 1 1 d .
C51 C 1.09351(14) 0.14473(10) 0.11156(8) 0.0164(3) Uani 1 1 d .
H51A H 1.1785 0.1391 0.1080 0.020 Uiso 1 1 calc R
C52 C 1.00482(14) 0.10981(10) 0.05673(8) 0.0165(3) Uani 1 1 d .
H52A H 1.0297 0.0801 0.0171 0.020 Uiso 1 1 calc R
C53 C 0.87796(14) 0.11981(9) 0.06182(8) 0.0140(3) Uani 1 1 d .
C54 C 0.84163(14) 0.16242(9) 0.12277(8) 0.0133(3) Uani 1 1 d .
C55 C 0.93008(14) 0.19569(9) 0.17819(8) 0.0135(3) Uani 1 1 d .
H55A H 0.9050 0.2227 0.2190 0.016 Uiso 1 1 calc R
C56 C 0.76446(14) 0.09693(9) 0.01051(8) 0.0147(3) Uani 1 1 d .
C57 C 0.66020(14) 0.12817(9) 0.03993(8) 0.0152(3) Uani 1 1 d .
C58 C 0.54137(14) 0.12005(11) 0.00005(8) 0.0200(3) Uani 1 1 d .
H58A H 0.4718 0.1408 0.0191 0.024 Uiso 1 1 calc R
C59 C 0.52784(15) 0.08033(11) -0.06890(9) 0.0236(4) Uani 1 1 d .
H59A H 0.4484 0.0747 -0.0961 0.028 Uiso 1 1 calc R
C60 C 0.63094(15) 0.04886(10) -0.09779(8) 0.0215(3) Uani 1 1 d .
H60A H 0.6198 0.0223 -0.1440 0.026 Uiso 1 1 calc R
C61 C 0.75027(15) 0.05669(10) -0.05836(8) 0.0175(3) Uani 1 1 d .
H61A H 0.8195 0.0355 -0.0775 0.021 Uiso 1 1 calc R
C62 C 0.69985(13) 0.17081(9) 0.11491(8) 0.0139(3) Uani 1 1 d .
C63 C 0.66555(15) 0.26686(10) 0.11461(9) 0.0198(3) Uani 1 1 d .
H63A H 0.5758 0.2713 0.1096 0.030 Uiso 1 1 calc R
H63B H 0.6968 0.2952 0.0742 0.030 Uiso 1 1 calc R
H63C H 0.7026 0.2941 0.1599 0.030 Uiso 1 1 calc R
C64 C 0.64286(15) 0.12303(11) 0.17576(8) 0.0206(3) Uani 1 1 d .
H64A H 0.5534 0.1298 0.1690 0.031 Uiso 1 1 calc R
H64B H 0.6783 0.1469 0.2227 0.031 Uiso 1 1 calc R
H64C H 0.6612 0.0625 0.1738 0.031 Uiso 1 1 calc R
B18 B 1.11383(16) 0.28646(10) 0.30170(9) 0.0132(3) Uani 1 1 d .
H4 H 0.4512 -0.0468 0.6762 0.017(4) Uiso 1 1 d R
B19 B 1.20977(16) 0.19417(11) 0.31264(9) 0.0147(3) Uani 1 1 d .
H5 H 0.3602 0.0816 0.7731 0.017(4) Uiso 1 1 d R
B23 B 1.24672(16) 0.28767(11) 0.36972(9) 0.0154(3) Uani 1 1 d .
H10 H 0.1761 -0.0297 0.6729 0.027(5) Uiso 1 1 d R
B17 B 1.21175(16) 0.38167(11) 0.31595(9) 0.0146(3) Uani 1 1 d .
H11 H 0.1360 0.1583 0.6945 0.023(4) Uiso 1 1 d R
B22 B 1.36995(16) 0.34815(11) 0.33505(9) 0.0169(4) Uani 1 1 d .
H6 H 0.3886 0.2447 0.7051 0.015(4) Uiso 1 1 d R
B20 B 1.30759(15) 0.19757(11) 0.24213(9) 0.0145(3) Uani 1 1 d .
H3 H 0.5294 0.0468 0.5569 0.020(4) Uiso 1 1 d R
B15 B 1.27107(15) 0.29186(11) 0.18875(9) 0.0141(3) Uani 1 1 d .
H8 H 0.3184 0.1259 0.4724 0.017(4) Uiso 1 1 d R
B16 B 1.31020(16) 0.38499(11) 0.24553(10) 0.0162(3) Uani 1 1 d .
H9 H 0.2794 -0.0519 0.5356 0.023(4) Uiso 1 1 d R
B24 B 1.36896(16) 0.23239(11) 0.33280(9) 0.0163(3) Uani 1 1 d .
H12 H 0.0822 0.0824 0.5448 0.024(5) Uiso 1 1 d R
B21 B 1.40624(16) 0.29240(11) 0.25544(9) 0.0169(4) Uani 1 1 d .
H7 H 0.2229 0.2519 0.5684 0.023(4) Uiso 1 1 d R
B4 B 0.39806(17) 0.00772(11) 0.65541(9) 0.0167(4) Uani 1 1 d .
H18 H 1.0159 0.2875 0.3109 0.016(4) Uiso 1 1 d R
B5 B 0.34278(17) 0.08583(11) 0.71445(9) 0.0173(4) Uani 1 1 d .
H19 H 1.1668 0.1342 0.3273 0.018(4) Uiso 1 1 d R
B3 B 0.44832(16) 0.06423(11) 0.58001(9) 0.0148(3) Uani 1 1 d .
H23 H 1.2339 0.2878 0.4268 0.021(4) Uiso 1 1 d R
B8 B 0.31495(17) 0.11254(11) 0.52977(9) 0.0171(4) Uani 1 1 d .
H24 H 1.4399 0.1966 0.3671 0.020(4) Uiso 1 1 d R
B9 B 0.30061(17) 0.00914(11) 0.56934(10) 0.0178(4) Uani 1 1 d .
H22 H 1.4407 0.3866 0.3703 0.019(4) Uiso 1 1 d R
B11 B 0.20970(17) 0.13537(11) 0.66485(10) 0.0184(4) Uani 1 1 d .
H21 H 1.5003 0.2951 0.2391 0.018(4) Uiso 1 1 d R
B10 B 0.23377(17) 0.02213(12) 0.65272(10) 0.0198(4) Uani 1 1 d .
H16 H 1.3301 0.4468 0.2196 0.020(4) Uiso 1 1 d R
B12 B 0.18199(17) 0.08715(12) 0.57489(10) 0.0194(4) Uani 1 1 d .
H15 H 1.2747 0.2903 0.1318 0.013(4) Uiso 1 1 d R
B7 B 0.25955(17) 0.19028(11) 0.58891(10) 0.0175(4) Uani 1 1 d .
H17 H 1.1743 0.4402 0.3337 0.015(4) Uiso 1 1 d R
B6 B 0.35868(16) 0.18888(11) 0.67465(9) 0.0161(3) Uani 1 1 d .
H20 H 1.3252 0.1391 0.2139 0.015(4) Uiso 1 1 d R

loop_
_atom_site_aniso_label
_atom_site_aniso_U_11
_atom_site_aniso_U_22
_atom_site_aniso_U_33
_atom_site_aniso_U_23
_atom_site_aniso_U_13
_atom_site_aniso_U_12
C16 0.0185(8) 0.0200(8) 0.0147(7) 0.0023(6) -0.0006(6) -0.0019(6)
C17 0.0211(8) 0.0135(7) 0.0206(8) 0.0025(6) -0.0032(7) -0.0002(6)
C3 0.0178(8) 0.0157(7) 0.0199(8) -0.0012(6) -0.0009(6) 0.0043(6)
C4 0.0152(7) 0.0158(7) 0.0143(7) -0.0002(6) -0.0018(6) 0.0006(6)
C5 0.0152(7) 0.0135(7) 0.0136(7) -0.0015(6) -0.0028(6) 0.0011(6)
C6 0.0181(8) 0.0187(8) 0.0143(7) -0.0012(6) 0.0010(6) 0.0010(6)
C7 0.0141(7) 0.0139(7) 0.0160(7) -0.0007(6) -0.0011(6) 0.0008(6)
C8 0.0145(7) 0.0153(7) 0.0129(7) -0.0020(6) -0.0018(6) 0.0024(6)
C9 0.0150(7) 0.0137(7) 0.0188(8) -0.0021(6) 0.0034(6) 0.0007(6)
C10 0.0230(9) 0.0208(8) 0.0219(8) -0.0073(6) 0.0078(7) -0.0050(7)
C11 0.0183(8) 0.0176(8) 0.0351(10) 0.0030(7) 0.0038(7) 0.0032(6)
C12 0.0181(8) 0.0112(7) 0.0161(7) -0.0017(6) 0.0007(6) 0.0021(6)
C33 0.0209(8) 0.0122(7) 0.0221(8) -0.0019(6) 0.0042(7) 0.0036(6)
C34 0.0162(7) 0.0142(7) 0.0135(7) 0.0003(6) 0.0006(6) 0.0008(6)
C15 0.0187(8) 0.0169(8) 0.0197(8) -0.0016(6) 0.0055(6) 0.0034(6)
C2 0.0169(7) 0.0123(7) 0.0135(7) 0.0005(5) 0.0023(6) 0.0036(6)
C1 0.0182(8) 0.0122(7) 0.0123(7) 0.0009(5) 0.0019(6) 0.0036(6)
C18 0.0169(8) 0.0174(7) 0.0119(7) 0.0014(6) 0.0024(6) 0.0034(6)
C19 0.0174(8) 0.0145(7) 0.0164(7) 0.0012(6) 0.0032(6) 0.0042(6)
C20 0.0176(8) 0.0160(7) 0.0159(7) 0.0007(6) 0.0044(6) 0.0004(6)
C21 0.0154(8) 0.0207(8) 0.0165(7) 0.0017(6) 0.0046(6) 0.0029(6)
C22 0.0192(8) 0.0209(8) 0.0240(8) -0.0022(6) 0.0027(7) 0.0081(6)
C23 0.0225(8) 0.0168(8) 0.0189(8) -0.0041(6) 0.0017(7) 0.0037(6)
C24 0.0163(8) 0.0237(8) 0.0168(8) 0.0019(6) 0.0055(6) 0.0012(6)
C25 0.0155(8) 0.0225(8) 0.0190(8) 0.0027(6) 0.0042(6) -0.0004(6)
C26 0.0200(8) 0.0256(9) 0.0242(9) -0.0003(7) 0.0032(7) -0.0046(7)
C27 0.0156(8) 0.0402(10) 0.0217(8) 0.0025(7) -0.0002(7) -0.0049(7)
C28 0.0147(8) 0.0445(11) 0.0245(9) 0.0033(8) 0.0035(7) 0.0065(7)
C29 0.0205(8) 0.0295(9) 0.0245(9) 0.0000(7) 0.0052(7) 0.0068(7)
C30 0.0172(8) 0.0171(8) 0.0251(8) -0.0022(6) 0.0018(7) -0.0010(6)
C31 0.0194(8) 0.0265(9) 0.0295(9) -0.0114(7) 0.0004(7) 0.0019(7)
C32 0.0245(9) 0.0202(9) 0.0459(11) 0.0062(8) -0.0035(8) -0.0034(7)
C13 0.0125(7) 0.0121(7) 0.0140(7) -0.0019(5) 0.0024(6) 0.0015(6)
C49 0.0124(7) 0.0113(7) 0.0158(7) 0.0008(6) 0.0009(6) -0.0001(6)
C35 0.0156(7) 0.0131(7) 0.0127(7) 0.0013(5) 0.0016(6) 0.0001(6)
C36 0.0137(7) 0.0127(7) 0.0161(7) 0.0003(6) 0.0015(6) 0.0004(6)
C37 0.0134(7) 0.0119(7) 0.0163(7) 0.0013(6) 0.0010(6) -0.0013(6)
C38 0.0184(8) 0.0175(7) 0.0122(7) 0.0000(6) 0.0012(6) 0.0013(6)
C39 0.0153(7) 0.0152(7) 0.0164(7) -0.0013(6) 0.0039(6) 0.0021(6)
C40 0.0132(7) 0.0128(7) 0.0179(7) 0.0017(6) 0.0001(6) -0.0007(6)
C41 0.0150(7) 0.0158(7) 0.0190(8) 0.0020(6) 0.0011(6) 0.0010(6)
C42 0.0186(8) 0.0260(9) 0.0227(8) 0.0016(7) 0.0038(7) 0.0063(7)
C43 0.0155(8) 0.0259(9) 0.0272(9) 0.0062(7) -0.0009(7) 0.0070(7)
C44 0.0181(8) 0.0245(8) 0.0189(8) 0.0061(6) -0.0035(6) 0.0008(6)
C45 0.0182(8) 0.0196(8) 0.0175(8) 0.0008(6) 0.0020(6) -0.0007(6)
C46 0.0143(7) 0.0178(7) 0.0162(7) 0.0021(6) 0.0027(6) 0.0056(6)
C47 0.0190(8) 0.0248(9) 0.0256(9) 0.0048(7) 0.0071(7) 0.0051(7)
C48 0.0216(8) 0.0213(8) 0.0181(8) -0.0004(6) 0.0024(7) 0.0072(7)
C14 0.0132(7) 0.0120(7) 0.0137(7) -0.0005(5) 0.0021(6) 0.0021(6)
C50 0.0140(7) 0.0123(7) 0.0142(7) 0.0002(6) 0.0008(6) 0.0002(6)
C51 0.0133(7) 0.0176(8) 0.0188(8) -0.0019(6) 0.0029(6) 0.0031(6)
C52 0.0187(8) 0.0163(7) 0.0148(7) -0.0051(6) 0.0032(6) 0.0027(6)
C53 0.0157(7) 0.0118(7) 0.0140(7) 0.0007(6) -0.0001(6) 0.0003(6)
C54 0.0147(7) 0.0120(7) 0.0135(7) 0.0027(5) 0.0022(6) 0.0012(6)
C55 0.0152(7) 0.0132(7) 0.0125(7) -0.0002(5) 0.0032(6) 0.0015(6)
C56 0.0158(7) 0.0126(7) 0.0152(7) 0.0017(6) -0.0004(6) 0.0009(6)
C57 0.0171(8) 0.0144(7) 0.0140(7) 0.0023(6) 0.0017(6) -0.0013(6)
C58 0.0135(8) 0.0269(9) 0.0195(8) -0.0013(7) 0.0015(6) 0.0006(6)
C59 0.0156(8) 0.0331(9) 0.0199(8) -0.0019(7) -0.0050(7) -0.0021(7)
C60 0.0258(9) 0.0237(8) 0.0136(7) -0.0036(6) -0.0017(7) -0.0015(7)
C61 0.0186(8) 0.0167(7) 0.0173(7) -0.0016(6) 0.0021(6) 0.0016(6)
C62 0.0119(7) 0.0169(7) 0.0128(7) -0.0004(6) 0.0010(6) 0.0004(6)
C63 0.0175(8) 0.0197(8) 0.0216(8) -0.0017(6) 0.0000(6) 0.0045(6)
C64 0.0187(8) 0.0253(8) 0.0178(8) 0.0001(6) 0.0029(6) -0.0029(7)
B18 0.0154(8) 0.0124(8) 0.0121(8) -0.0013(6) 0.0027(6) 0.0021(6)
B19 0.0164(8) 0.0136(8) 0.0140(8) -0.0005(6) 0.0014(7) 0.0029(7)
B23 0.0169(9) 0.0155(8) 0.0136(8) -0.0014(6) 0.0007(7) 0.0035(7)
B17 0.0156(8) 0.0136(8) 0.0142(8) -0.0026(6) 0.0002(7) 0.0020(6)
B22 0.0147(8) 0.0173(8) 0.0176(8) -0.0033(7) -0.0012(7) 0.0000(7)
B20 0.0114(8) 0.0165(8) 0.0156(8) -0.0012(6) 0.0008(7) 0.0038(6)
B15 0.0114(8) 0.0157(8) 0.0160(8) -0.0005(6) 0.0038(7) 0.0028(6)
B16 0.0131(8) 0.0156(8) 0.0197(9) -0.0014(7) 0.0019(7) -0.0010(7)
B24 0.0144(8) 0.0174(8) 0.0164(8) -0.0017(7) -0.0005(7) 0.0033(7)
B21 0.0128(8) 0.0191(9) 0.0184(9) -0.0021(7) 0.0010(7) 0.0015(7)
B4 0.0199(9) 0.0128(8) 0.0177(8) 0.0006(6) 0.0034(7) 0.0003(7)
B5 0.0181(9) 0.0181(9) 0.0168(8) 0.0011(7) 0.0061(7) 0.0017(7)
B3 0.0187(9) 0.0119(8) 0.0140(8) -0.0017(6) 0.0028(7) 0.0023(7)
B8 0.0190(9) 0.0161(8) 0.0158(8) -0.0007(7) 0.0007(7) 0.0017(7)
B9 0.0190(9) 0.0150(8) 0.0191(9) -0.0007(7) 0.0019(7) -0.0003(7)
B11 0.0163(9) 0.0182(9) 0.0218(9) 0.0017(7) 0.0059(7) 0.0024(7)
B10 0.0195(9) 0.0176(9) 0.0225(9) 0.0019(7) 0.0039(7) 0.0003(7)
B12 0.0173(9) 0.0191(9) 0.0215(9) 0.0000(7) 0.0022(7) 0.0001(7)
B7 0.0170(9) 0.0172(8) 0.0186(9) 0.0001(7) 0.0026(7) 0.0043(7)
B6 0.0170(9) 0.0155(8) 0.0163(8) -0.0008(7) 0.0039(7) 0.0043(7)

loop_
_atom_type_symbol
_atom_type_description
_atom_type_scat_dispersion_real
_atom_type_scat_dispersion_imag
_atom_type_scat_source
C C 0.0033 0.0016 'International Tables Vol C Tables 4.2.6.8 and 6.1.1.4'
H H 0.0000 0.0000 'International Tables Vol C Tables 4.2.6.8 and 6.1.1.4'
B B 0.0013 0.0007 'International Tables Vol C Tables 4.2.6.8 and 6.1.1.4'

loop_
_geom_angle_atom_site_label_1
_geom_angle_atom_site_label_2
_geom_angle_atom_site_label_3
_geom_angle
C17 C16 C6 120.70(14)
C17 C16 H1A 119.6
C6 C16 H1A 119.6
C3 C17 C16 120.76(14)
C3 C17 H2A 119.6
C16 C17 H2A 119.6
C17 C3 C4 118.47(14)
C17 C3 H3A 120.8
C4 C3 H3A 120.8
C3 C4 C5 120.84(14)
C3 C4 C7 130.96(14)
C5 C4 C7 108.20(13)
C6 C5 C4 120.17(13)
C6 C5 C9 128.42(13)
C4 C5 C9 111.41(13)
C5 C6 C16 119.04(14)
C5 C6 H6A 120.5
C16 C6 H6A 120.5
C33 C7 C8 120.36(14)
C33 C7 C4 131.22(14)
C8 C7 C4 108.42(13)
C12 C8 C7 120.66(14)
C12 C8 C9 128.41(13)
C7 C8 C9 110.92(13)
C5 C9 C8 101.03(11)
C5 C9 C11 111.48(12)
C8 C9 C11 111.50(13)
C5 C9 C10 110.42(12)
C8 C9 C10 111.50(12)
C11 C9 C10 110.59(13)
C9 C10 H10A 109.5
C9 C10 H10B 109.5
H10A C10 H10B 109.5
C9 C10 H10C 109.5
H10A C10 H10C 109.5
H10B C10 H10C 109.5
C9 C11 H11A 109.5
C9 C11 H11B 109.5
H11A C11 H11B 109.5
C9 C11 H11C 109.5
H11A C11 H11C 109.5
H11B C11 H11C 109.5
C8 C12 C34 119.34(13)
C8 C12 H12A 120.3
C34 C12 H12A 120.3
C15 C33 C7 118.93(14)
C15 C33 H13A 120.5
C7 C33 H13A 120.5
C12 C34 C15 119.51(14)
C12 C34 C2 121.33(13)
C15 C34 C2 119.08(13)
C33 C15 C34 121.19(14)
C33 C15 H15A 119.4
C34 C15 H15A 119.4
C34 C2 B7 120.23(12)
C34 C2 B8 122.41(12)
B7 C2 B8 62.55(10)
C34 C2 B3 120.26(12)
B7 C2 B3 112.74(12)
B8 C2 B3 62.11(9)
C34 C2 C1 119.41(12)
B7 C2 C1 109.58(11)
B8 C2 C1 109.60(11)
B3 C2 C1 59.87(9)
C34 C2 B6 116.71(12)
B7 C2 B6 62.22(10)
B8 C2 B6 112.91(12)
B3 C2 B6 110.85(11)
C1 C2 B6 59.85(9)
C18 C1 B4 120.78(12)
C18 C1 B5 123.08(12)
B4 C1 B5 62.51(10)
C18 C1 B3 116.15(12)
B4 C1 B3 62.30(9)
B5 C1 B3 113.09(12)
C18 C1 B6 120.23(12)
B4 C1 B6 112.40(12)
B5 C1 B6 61.70(9)
B3 C1 B6 111.17(11)
C18 C1 C2 118.73(12)
B4 C1 C2 109.58(11)
B5 C1 C2 109.49(11)
B3 C1 C2 60.02(9)
B6 C1 C2 60.08(9)
C19 C18 C23 119.16(14)
C19 C18 C1 121.49(13)
C23 C18 C1 119.30(13)
C20 C19 C18 119.57(14)
C20 C19 H19A 120.2
C18 C19 H19A 120.2
C19 C20 C21 120.81(14)
C19 C20 C30 127.93(14)
C21 C20 C30 111.24(13)
C22 C21 C20 119.97(14)
C22 C21 C24 131.57(14)
C20 C21 C24 108.43(13)
C23 C22 C21 119.23(14)
C23 C22 H22A 120.4
C21 C22 H22A 120.4
C22 C23 C18 121.20(14)
C22 C23 H23A 119.4
C18 C23 H23A 119.4
C29 C24 C25 120.84(15)
C29 C24 C21 130.88(15)
C25 C24 C21 108.26(13)
C26 C25 C24 120.07(15)
C26 C25 C30 128.81(15)
C24 C25 C30 111.13(13)
C25 C26 C27 119.13(16)
C25 C26 H26A 120.4
C27 C26 H26A 120.4
C28 C27 C26 120.71(16)
C28 C27 H27A 119.6
C26 C27 H27A 119.6
C27 C28 C29 120.77(16)
C27 C28 H28A 119.6
C29 C28 H28A 119.6
C28 C29 C24 118.48(16)
C28 C29 H29A 120.8
C24 C29 H29A 120.8
C20 C30 C25 100.87(12)
C20 C30 C32 110.94(13)
C25 C30 C32 111.67(13)
C20 C30 C31 111.17(13)
C25 C30 C31 111.84(13)
C32 C30 C31 110.08(14)
C30 C31 H31A 109.5
C30 C31 H31B 109.5
H31A C31 H31B 109.5
C30 C31 H31C 109.5
H31A C31 H31C 109.5
H31B C31 H31C 109.5
C30 C32 H32A 109.5
C30 C32 H32B 109.5
H32A C32 H32B 109.5
C30 C32 H32C 109.5
H32A C32 H32C 109.5
H32B C32 H32C 109.5
C49 C13 B17 121.05(12)
C49 C13 B16 123.91(12)
B17 C13 B16 62.60(9)
C49 C13 B15 120.20(12)
B17 C13 B15 112.70(11)
B16 C13 B15 61.95(9)
C49 C13 B18 115.68(12)
B17 C13 B18 62.34(9)
B16 C13 B18 113.02(11)
B15 C13 B18 110.89(11)
C49 C13 C14 117.89(11)
B17 C13 C14 109.52(11)
B16 C13 C14 109.67(11)
B15 C13 C14 60.14(9)
B18 C13 C14 59.62(8)
C39 C49 C35 119.39(13)
C39 C49 C13 121.15(13)
C35 C49 C13 119.46(13)
C36 C35 C49 119.93(13)
C36 C35 H35A 120.0
C49 C35 H35A 120.0
C35 C36 C37 120.09(13)
C35 C36 C46 129.21(13)
C37 C36 C46 110.69(12)
C38 C37 C36 120.16(13)
C38 C37 C40 131.13(14)
C36 C37 C40 108.70(13)
C39 C38 C37 119.51(14)
C39 C38 H38A 120.2
C37 C38 H38A 120.2
C38 C39 C49 120.91(14)
C38 C39 H39A 119.5
C49 C39 H39A 119.5
C45 C40 C41 120.82(14)
C45 C40 C37 131.02(14)
C41 C40 C37 108.15(13)
C42 C41 C40 120.02(14)
C42 C41 C46 128.50(14)
C40 C41 C46 111.48(13)
C41 C42 C43 119.13(15)
C41 C42 H42A 120.4
C43 C42 H42A 120.4
C44 C43 C42 120.73(15)
C44 C43 H43A 119.6
C42 C43 H43A 119.6
C45 C44 C43 120.55(14)
C45 C44 H44A 119.7
C43 C44 H44A 119.7
C44 C45 C40 118.73(14)
C44 C45 H45A 120.6
C40 C45 H45A 120.6
C41 C46 C36 100.97(12)
C41 C46 C48 110.93(12)
C36 C46 C48 111.73(12)
C41 C46 C47 111.36(12)
C36 C46 C47 111.84(12)
C48 C46 C47 109.78(12)
C46 C47 H47A 109.5
C46 C47 H47B 109.5
H47A C47 H47B 109.5
C46 C47 H47C 109.5
H47A C47 H47C 109.5
H47B C47 H47C 109.5
C46 C48 H48A 109.5
C46 C48 H48B 109.5
H48A C48 H48B 109.5
C46 C48 H48C 109.5
H48A C48 H48C 109.5
H48B C48 H48C 109.5
C50 C14 B20 122.12(12)
C50 C14 B19 125.00(12)
B20 C14 B19 62.58(9)
C50 C14 B18 119.76(12)
B20 C14 B18 112.71(11)
B19 C14 B18 62.12(9)
C50 C14 B15 115.05(12)
B20 C14 B15 62.35(9)
B19 C14 B15 113.11(11)
B18 C14 B15 110.82(11)
C50 C14 C13 116.42(11)
B20 C14 C13 109.57(11)
B19 C14 C13 109.79(10)
B18 C14 C13 59.98(8)
B15 C14 C13 59.69(8)
C51 C50 C55 119.31(13)
C51 C50 C14 119.54(13)
C55 C50 C14 120.97(13)
C52 C51 C50 121.36(14)
C52 C51 H51A 119.3
C50 C51 H51A 119.3
C51 C52 C53 118.98(13)
C51 C52 H52A 120.5
C53 C52 H52A 120.5
C52 C53 C54 120.01(13)
C52 C53 C56 131.46(13)
C54 C53 C56 108.44(13)
C55 C54 C53 120.99(13)
C55 C54 C62 127.67(13)
C53 C54 C62 111.21(12)
C54 C55 C50 119.30(13)
C54 C55 H55A 120.3
C50 C55 H55A 120.3
C61 C56 C57 120.88(14)
C61 C56 C53 130.86(14)
C57 C56 C53 108.15(13)
C58 C57 C56 120.00(14)
C58 C57 C62 128.91(14)
C56 C57 C62 111.07(13)
C57 C58 C59 118.89(15)
C57 C58 H58A 120.6
C59 C58 H58A 120.6
C60 C59 C58 121.10(15)
C60 C59 H59A 119.4
C58 C59 H59A 119.4
C61 C60 C59 120.48(14)
C61 C60 H60A 119.8
C59 C60 H60A 119.8
C60 C61 C56 118.65(14)
C60 C61 H61A 120.7
C56 C61 H61A 120.7
C54 C62 C57 101.08(11)
C54 C62 C64 111.88(12)
C57 C62 C64 111.82(12)
C54 C62 C63 110.24(12)
C57 C62 C63 111.32(12)
C64 C62 C63 110.22(12)
C62 C63 H63A 109.5
C62 C63 H63B 109.5
H63A C63 H63B 109.5
C62 C63 H63C 109.5
H63A C63 H63C 109.5
H63B C63 H63C 109.5
C62 C64 H64A 109.5
C62 C64 H64B 109.5
H64A C64 H64B 109.5
C62 C64 H64C 109.5
H64A C64 H64C 109.5
H64B C64 H64C 109.5
C14 B18 C13 60.40(8)
C14 B18 B23 106.12(11)
C13 B18 B23 105.96(11)
C14 B18 B19 58.69(9)
C13 B18 B19 107.40(11)
B23 B18 B19 60.37(9)
C14 B18 B17 106.85(11)
C13 B18 B17 58.19(9)
B23 B18 B17 60.28(9)
B19 B18 B17 108.76(12)
C14 B18 H18 120.9
C13 B18 H18 118.1
B23 B18 H18 126.5
B19 B18 H18 124.9
B17 B18 H18 120.6
C14 B19 B18 59.18(9)
C14 B19 B20 58.43(9)
B18 B19 B20 107.01(11)
C14 B19 B23 105.84(11)
B18 B19 B23 59.53(9)
B20 B19 B23 107.90(12)
C14 B19 B24 105.58(11)
B18 B19 B24 107.49(12)
B20 B19 B24 59.99(9)
B23 B19 B24 60.30(9)
C14 B19 H19 115.9
B18 B19 H19 117.5
B20 B19 H19 121.1
B23 B19 H19 127.0
B24 B19 H19 129.7
B18 B23 B19 60.10(9)
B18 B23 B17 60.28(9)
B19 B23 B17 108.54(11)
B18 B23 B24 107.67(11)
B19 B23 B24 59.96(9)
B17 B23 B24 107.76(12)
B18 B23 B22 107.78(12)
B19 B23 B22 108.03(12)
B17 B23 B22 59.78(10)
B24 B23 B22 59.79(10)
B18 B23 H23 119.5
B19 B23 H23 121.6
B17 B23 H23 119.9
B24 B23 H23 124.5
B22 B23 H23 123.2
C13 B17 B22 106.14(11)
C13 B17 B18 59.47(9)
B22 B17 B18 107.60(11)
C13 B17 B23 106.29(11)
B22 B17 B23 60.39(10)
B18 B17 B23 59.44(9)
C13 B17 B16 59.01(9)
B22 B17 B16 60.23(10)
B18 B17 B16 107.84(11)
B23 B17 B16 108.57(12)
C13 B17 H17 117.4
B22 B17 H17 127.0
B18 B17 H17 119.7
B23 B17 H17 126.4
B16 B17 H17 119.6
B17 B22 B24 108.04(12)
B17 B22 B21 107.46(12)
B24 B22 B21 60.13(10)
B17 B22 B16 59.91(9)
B24 B22 B16 108.26(12)
B21 B22 B16 59.76(10)
B17 B22 B23 59.83(9)
B24 B22 B23 60.09(10)
B21 B22 B23 107.73(12)
B16 B22 B23 107.88(12)
B17 B22 H22 121.5
B24 B22 H22 122.4
B21 B22 H22 121.7
B16 B22 H22 120.6
B23 B22 H22 122.7
C14 B20 B19 58.99(9)
C14 B20 B21 106.36(11)
B19 B20 B21 108.45(12)
C14 B20 B24 106.17(11)
B19 B20 B24 60.19(9)
B21 B20 B24 60.32(10)
C14 B20 B15 59.71(9)
B19 B20 B15 108.11(11)
B21 B20 B15 59.54(10)
B24 B20 B15 107.84(12)
C14 B20 H20 115.7
B19 B20 H20 119.8
B21 B20 H20 127.2
B24 B20 H20 128.7
B15 B20 H20 118.0
C13 B15 C14 60.17(8)
C13 B15 B21 105.80(11)
C14 B15 B21 105.44(11)
C13 B15 B16 58.73(9)
C14 B15 B16 107.14(11)
B21 B15 B16 60.27(10)
C13 B15 B20 106.45(11)
C14 B15 B20 57.94(9)
B21 B15 B20 60.11(10)
B16 B15 B20 108.56(12)
C13 B15 H15 123.9
C14 B15 H15 121.1
B21 B15 H15 123.4
B16 B15 H15 124.0
B20 B15 H15 120.0
C13 B16 B15 59.32(9)
C13 B16 B21 105.79(11)
B15 B16 B21 59.67(9)
C13 B16 B17 58.39(9)
B15 B16 B17 107.19(12)
B21 B16 B17 107.66(12)
C13 B16 B22 105.36(12)
B15 B16 B22 107.52(12)
B21 B16 B22 60.08(10)
B17 B16 B22 59.86(10)
C13 B16 H16 116.6
B15 B16 H16 118.7
B21 B16 H16 127.5
B17 B16 H16 120.2
B22 B16 H16 128.5
B20 B24 B19 59.82(9)
B20 B24 B22 107.81(12)
B19 B24 B22 108.12(12)
B20 B24 B21 59.80(10)
B19 B24 B21 107.73(12)
B22 B24 B21 59.94(10)
B20 B24 B23 107.32(12)
B19 B24 B23 59.74(9)
B22 B24 B23 60.11(10)
B21 B24 B23 107.59(12)
B20 B24 H24 122.3
B19 B24 H24 122.4
B22 B24 H24 121.0
B21 B24 H24 121.4
B23 B24 H24 122.3
B15 B21 B20 60.35(9)
B15 B21 B16 60.06(9)
B20 B21 B16 108.58(12)
B15 B21 B22 107.90(12)
B20 B21 B22 107.88(12)
B16 B21 B22 60.16(10)
B15 B21 B24 108.14(12)
B20 B21 B24 59.88(10)
B16 B21 B24 108.41(12)
B22 B21 B24 59.93(10)
B15 B21 H21 120.8
B20 B21 H21 122.1
B16 B21 H21 120.2
B22 B21 H21 122.1
B24 B21 H21 122.9
C1 B4 B9 105.97(12)
C1 B4 B10 106.10(12)
B9 B4 B10 60.52(10)
C1 B4 B3 59.28(9)
B9 B4 B3 59.58(10)
B10 B4 B3 108.05(12)
C1 B4 B5 58.88(9)
B9 B4 B5 108.32(12)
B10 B4 B5 60.16(10)
B3 B4 B5 107.73(12)
C1 B4 H4 118.5
B9 B4 H4 124.4
B10 B4 H4 127.5
B3 B4 H4 117.7
B5 B4 H4 122.2
C1 B5 B6 59.46(9)
C1 B5 B4 58.60(9)
B6 B5 B4 107.45(12)
C1 B5 B11 106.16(12)
B6 B5 B11 59.75(10)
B4 B5 B11 107.91(12)
C1 B5 B10 105.65(12)
B6 B5 B10 107.68(12)
B4 B5 B10 59.86(10)
B11 B5 B10 60.19(10)
C1 B5 H5 118.6
B6 B5 H5 118.0
B4 B5 H5 122.4
B11 B5 H5 124.5
B10 B5 H5 127.6
C1 B3 C2 60.12(8)
C1 B3 B9 105.66(12)
C2 B3 B9 105.44(12)
C1 B3 B8 106.98(11)
C2 B3 B8 58.56(9)
B9 B3 B8 59.86(10)
C1 B3 B4 58.42(9)
C2 B3 B4 106.59(11)
B9 B3 B4 60.04(10)
B8 B3 B4 108.19(12)
C1 B3 H3 118.8
C2 B3 H3 120.2
B9 B3 H3 127.3
B8 B3 H3 124.1
B4 B3 H3 122.2
C2 B8 B9 105.92(12)
C2 B8 B7 58.46(9)
B9 B8 B7 107.72(12)
C2 B8 B3 59.33(9)
B9 B8 B3 59.71(10)
B7 B8 B3 107.22(12)
C2 B8 B12 105.65(12)
B9 B8 B12 60.39(10)
B7 B8 B12 59.81(10)
B3 B8 B12 107.92(12)
C2 B8 H8 116.5
B9 B8 H8 126.6
B7 B8 H8 121.4
B3 B8 H8 117.5
B12 B8 H8 129.0
B3 B9 B8 60.44(10)
B3 B9 B4 60.38(10)
B8 B9 B4 108.92(12)
B3 B9 B12 108.35(12)
B8 B9 B12 60.20(10)
B4 B9 B12 108.16(12)
B3 B9 B10 108.14(12)
B8 B9 B10 108.40(12)
B4 B9 B10 59.85(10)
B12 B9 B10 59.96(10)
B3 B9 H9 123.4
B8 B9 H9 122.8
B4 B9 H9 120.9
B12 B9 H9 120.7
B10 B9 H9 119.6
B6 B11 B7 60.26(10)
B6 B11 B5 59.77(10)
B7 B11 B5 108.13(12)
B6 B11 B10 107.54(12)
B7 B11 B10 107.66(12)
B5 B11 B10 59.99(10)
B6 B11 B12 107.83(12)
B7 B11 B12 59.72(10)
B5 B11 B12 108.08(12)
B10 B11 B12 59.94(10)
B6 B11 H11 120.7
B7 B11 H11 123.5
B5 B11 H11 119.1
B10 B11 H11 121.6
B12 B11 H11 124.1
B4 B10 B5 59.97(10)
B4 B10 B11 107.70(12)
B5 B10 B11 59.82(10)
B4 B10 B12 107.94(12)
B5 B10 B12 108.09(12)
B11 B10 B12 60.13(10)
B4 B10 B9 59.63(10)
B5 B10 B9 107.46(12)
B11 B10 B9 107.52(12)
B12 B10 B9 59.91(10)
B4 B10 H10 119.1
B5 B10 H10 121.0
B11 B10 H10 124.2
B12 B10 H10 123.7
B9 B10 H10 121.2
B7 B12 B8 59.96(10)
B7 B12 B9 107.07(12)
B8 B12 B9 59.41(10)
B7 B12 B10 107.62(12)
B8 B12 B10 107.90(12)
B9 B12 B10 60.13(10)
B7 B12 B11 59.69(10)
B8 B12 B11 107.75(12)
B9 B12 B11 107.53(12)
B10 B12 B11 59.93(10)
B7 B12 H12 119.6
B8 B12 H12 122.8
B9 B12 H12 125.4
B10 B12 H12 122.6
B11 B12 H12 119.4
C2 B7 B11 106.62(12)
C2 B7 B12 106.39(12)
B11 B7 B12 60.59(10)
C2 B7 B6 59.59(9)
B11 B7 B6 59.66(10)
B12 B7 B6 108.05(12)
C2 B7 B8 58.99(9)
B11 B7 B8 108.69(12)
B12 B7 B8 60.23(10)
B6 B7 B8 107.94(12)
C2 B7 H7 119.0
B11 B7 H7 124.0
B12 B7 H7 126.1
B6 B7 H7 118.9
B8 B7 H7 121.5
C1 B6 C2 60.07(9)
C1 B6 B11 106.25(12)
C2 B6 B11 105.85(12)
C1 B6 B5 58.84(9)
C2 B6 B5 107.21(11)
B11 B6 B5 60.49(10)
C1 B6 B7 106.56(11)
C2 B6 B7 58.19(9)
B11 B6 B7 60.08(10)
B5 B6 B7 108.56(12)
C1 B6 H6 118.1
C2 B6 H6 117.9
B11 B6 H6 128.5
B5 B6 H6 123.3
B7 B6 H6 123.4

loop_
_geom_bond_atom_site_label_1
_geom_bond_atom_site_label_2
_geom_bond_distance
C16 C17 1.388(2)
C16 C6 1.390(2)
C16 H1A 0.9300
C17 C3 1.388(2)
C17 H2A 0.9300
C3 C4 1.392(2)
C3 H3A 0.9300
C4 C5 1.399(2)
C4 C7 1.469(2)
C5 C6 1.383(2)
C5 C9 1.518(2)
C6 H6A 0.9300
C7 C33 1.386(2)
C7 C8 1.402(2)
C8 C12 1.383(2)
C8 C9 1.526(2)
C9 C11 1.537(2)
C9 C10 1.539(2)
C10 H10A 0.9600
C10 H10B 0.9600
C10 H10C 0.9600
C11 H11A 0.9600
C11 H11B 0.9600
C11 H11C 0.9600
C12 C34 1.397(2)
C12 H12A 0.9300
C33 C15 1.386(2)
C33 H13A 0.9300
C34 C15 1.402(2)
C34 C2 1.504(2)
C15 H15A 0.9300
C2 B7 1.707(2)
C2 B8 1.717(2)
C2 B3 1.731(2)
C2 C1 1.732(2)
C2 B6 1.733(2)
C1 C18 1.500(2)
C1 B4 1.712(2)
C1 B5 1.718(2)
C1 B3 1.728(2)
C1 B6 1.729(2)
C18 C19 1.396(2)
C18 C23 1.401(2)
C19 C20 1.381(2)
C19 H19A 0.9300
C20 C21 1.398(2)
C20 C30 1.520(2)
C21 C22 1.387(2)
C21 C24 1.468(2)
C22 C23 1.383(2)
C22 H22A 0.9300
C23 H23A 0.9300
C24 C29 1.393(2)
C24 C25 1.399(2)
C25 C26 1.387(2)
C25 C30 1.525(2)
C26 C27 1.390(2)
C26 H26A 0.9300
C27 C28 1.387(3)
C27 H27A 0.9300
C28 C29 1.391(2)
C28 H28A 0.9300
C29 H29A 0.9300
C30 C32 1.535(2)
C30 C31 1.536(2)
C31 H31A 0.9600
C31 H31B 0.9600
C31 H31C 0.9600
C32 H32A 0.9600
C32 H32B 0.9600
C32 H32C 0.9600
C13 C49 1.509(2)
C13 B17 1.707(2)
C13 B16 1.718(2)
C13 B15 1.729(2)
C13 B18 1.730(2)
C13 C14 1.737(2)
C49 C39 1.396(2)
C49 C35 1.401(2)
C35 C36 1.383(2)
C35 H35A 0.9300
C36 C37 1.405(2)
C36 C46 1.528(2)
C37 C38 1.387(2)
C37 C40 1.468(2)
C38 C39 1.387(2)
C38 H38A 0.9300
C39 H39A 0.9300
C40 C45 1.392(2)
C40 C41 1.399(2)
C41 C42 1.384(2)
C41 C46 1.524(2)
C42 C43 1.393(2)
C42 H42A 0.9300
C43 C44 1.388(2)
C43 H43A 0.9300
C44 C45 1.387(2)
C44 H44A 0.9300
C45 H45A 0.9300
C46 C48 1.537(2)
C46 C47 1.539(2)
C47 H47A 0.9600
C47 H47B 0.9600
C47 H47C 0.9600
C48 H48A 0.9600
C48 H48B 0.9600
C48 H48C 0.9600
C14 C50 1.503(2)
C14 B20 1.704(2)
C14 B19 1.715(2)
C14 B18 1.723(2)
C14 B15 1.737(2)
C50 C51 1.399(2)
C50 C55 1.400(2)
C51 C52 1.383(2)
C51 H51A 0.9300
C52 C53 1.390(2)
C52 H52A 0.9300
C53 C54 1.399(2)
C53 C56 1.469(2)
C54 C55 1.380(2)
C54 C62 1.518(2)
C55 H55A 0.9300
C56 C61 1.392(2)
C56 C57 1.402(2)
C57 C58 1.384(2)
C57 C62 1.523(2)
C58 C59 1.390(2)
C58 H58A 0.9300
C59 C60 1.388(2)
C59 H59A 0.9300
C60 C61 1.385(2)
C60 H60A 0.9300
C61 H61A 0.9300
C62 C64 1.531(2)
C62 C63 1.534(2)
C63 H63A 0.9600
C63 H63B 0.9600
C63 H63C 0.9600
C64 H64A 0.9600
C64 H64B 0.9600
C64 H64C 0.9600
B18 B23 1.764(2)
B18 B19 1.774(2)
B18 B17 1.779(2)
B18 H18 1.0885
B19 B20 1.776(2)
B19 B23 1.779(2)
B19 B24 1.783(2)
B19 H19 1.0745
B23 B17 1.779(2)
B23 B24 1.789(2)
B23 B22 1.789(2)
B23 H23 1.0756
B17 B22 1.778(2)
B17 B16 1.779(2)
B17 H17 1.0635
B22 B24 1.783(2)
B22 B21 1.783(2)
B22 B16 1.785(2)
B22 H22 1.0881
B20 B21 1.777(2)
B20 B24 1.779(2)
B20 B15 1.782(2)
B20 H20 1.0698
B15 B21 1.767(2)
B15 B16 1.774(2)
B15 H15 1.0526
B16 B21 1.778(2)
B16 H16 1.0967
B24 B21 1.787(2)
B24 H24 1.0851
B21 H21 1.0915
B4 B9 1.774(2)
B4 B10 1.778(3)
B4 B3 1.780(2)
B4 B5 1.780(2)
B4 H4 1.0714
B5 B6 1.767(2)
B5 B11 1.780(3)
B5 B10 1.783(3)
B5 H5 1.0707
B3 B9 1.765(2)
B3 B8 1.778(2)
B3 H3 1.0584
B8 B9 1.768(2)
B8 B7 1.778(2)
B8 B12 1.783(3)
B8 H8 1.0808
B9 B12 1.786(3)
B9 B10 1.790(2)
B9 H9 1.1228
B11 B6 1.767(2)
B11 B7 1.774(2)
B11 B10 1.787(3)
B11 B12 1.790(3)
B11 H11 1.0843
B10 B12 1.787(3)
B10 H10 1.0962
B12 B7 1.775(3)
B12 H12 1.1371
B7 B6 1.777(2)
B7 H7 1.0877
B6 H6 1.0405

loop_
_geom_torsion_atom_site_label_1
_geom_torsion_atom_site_label_2
_geom_torsion_atom_site_label_3
_geom_torsion_atom_site_label_4
_geom_torsion
C6 C16 C17 C3 0.7(2)
C16 C17 C3 C4 -0.7(2)
C17 C3 C4 C5 -0.3(2)
C17 C3 C4 C7 180.00(15)
C3 C4 C5 C6 1.2(2)
C7 C4 C5 C6 -178.98(13)
C3 C4 C5 C9 -178.68(13)
C7 C4 C5 C9 1.11(17)
C4 C5 C6 C16 -1.2(2)
C9 C5 C6 C16 178.67(14)
C17 C16 C6 C5 0.3(2)
C3 C4 C7 C33 -1.0(3)
C5 C4 C7 C33 179.26(16)
C3 C4 C7 C8 178.38(15)
C5 C4 C7 C8 -1.38(17)
C33 C7 C8 C12 1.2(2)
C4 C7 C8 C12 -178.26(13)
C33 C7 C8 C9 -179.44(13)
C4 C7 C8 C9 1.12(16)
C6 C5 C9 C8 179.67(14)
C4 C5 C9 C8 -0.43(15)
C6 C5 C9 C11 61.1(2)
C4 C5 C9 C11 -118.98(14)
C6 C5 C9 C10 -62.2(2)
C4 C5 C9 C10 117.67(14)
C12 C8 C9 C5 178.88(14)
C7 C8 C9 C5 -0.45(15)
C12 C8 C9 C11 -62.6(2)
C7 C8 C9 C11 118.09(14)
C12 C8 C9 C10 61.6(2)
C7 C8 C9 C10 -117.76(14)
C7 C8 C12 C34 -0.7(2)
C9 C8 C12 C34 -179.92(14)
C8 C7 C33 C15 -0.9(2)
C4 C7 C33 C15 178.36(15)
C8 C12 C34 C15 -0.1(2)
C8 C12 C34 C2 176.78(13)
C7 C33 C15 C34 0.2(2)
C12 C34 C15 C33 0.3(2)
C2 C34 C15 C33 -176.62(14)
C12 C34 C2 B7 -139.98(14)
C15 C34 C2 B7 36.9(2)
C12 C34 C2 B8 -65.17(19)
C15 C34 C2 B8 111.71(16)
C12 C34 C2 B3 9.1(2)
C15 C34 C2 B3 -174.02(13)
C12 C34 C2 C1 79.33(17)
C15 C34 C2 C1 -103.79(16)
C12 C34 C2 B6 148.12(14)
C15 C34 C2 B6 -35.00(19)
C34 C2 C1 C18 -4.67(19)
B7 C2 C1 C18 -149.16(13)
B8 C2 C1 C18 143.97(13)
B3 C2 C1 C18 105.30(14)
B6 C2 C1 C18 -110.30(14)
C34 C2 C1 B4 -149.19(13)
B7 C2 C1 B4 66.33(14)
B8 C2 C1 B4 -0.54(15)
B3 C2 C1 B4 -39.21(11)
B6 C2 C1 B4 105.19(13)
C34 C2 C1 B5 144.00(13)
B7 C2 C1 B5 -0.48(15)
B8 C2 C1 B5 -67.35(14)
B3 C2 C1 B5 -106.02(12)
B6 C2 C1 B5 38.38(11)
C34 C2 C1 B3 -109.98(14)
B7 C2 C1 B3 105.54(13)
B8 C2 C1 B3 38.67(11)
B6 C2 C1 B3 144.40(12)
C34 C2 C1 B6 105.63(14)
B7 C2 C1 B6 -38.85(11)
B8 C2 C1 B6 -105.73(13)
B3 C2 C1 B6 -144.40(12)
B4 C1 C18 C19 -149.54(14)
B5 C1 C18 C19 -74.20(19)
B3 C1 C18 C19 138.54(14)
B6 C1 C18 C19 -0.2(2)
C2 C1 C18 C19 70.00(18)
B4 C1 C18 C23 27.9(2)
B5 C1 C18 C23 103.27(16)
B3 C1 C18 C23 -43.98(18)
B6 C1 C18 C23 177.29(13)
C2 C1 C18 C23 -112.52(15)
C23 C18 C19 C20 -1.7(2)
C1 C18 C19 C20 175.81(13)
C18 C19 C20 C21 -0.6(2)
C18 C19 C20 C30 -178.85(14)
C19 C20 C21 C22 2.3(2)
C30 C20 C21 C22 -179.22(14)
C19 C20 C21 C24 -175.92(13)
C30 C20 C21 C24 2.60(17)
C20 C21 C22 C23 -1.6(2)
C24 C21 C22 C23 176.10(15)
C21 C22 C23 C18 -0.7(2)
C19 C18 C23 C22 2.3(2)
C1 C18 C23 C22 -175.20(14)
C22 C21 C24 C29 -0.6(3)
C20 C21 C24 C29 177.30(16)
C22 C21 C24 C25 -179.00(16)
C20 C21 C24 C25 -1.11(17)
C29 C24 C25 C26 0.5(2)
C21 C24 C25 C26 179.09(14)
C29 C24 C25 C30 -179.40(14)
C21 C24 C25 C30 -0.80(17)
C24 C25 C26 C27 -0.1(2)
C30 C25 C26 C27 179.79(15)
C25 C26 C27 C28 -0.6(2)
C26 C27 C28 C29 0.9(3)
C27 C28 C29 C24 -0.5(2)
C25 C24 C29 C28 -0.2(2)
C21 C24 C29 C28 -178.44(16)
C19 C20 C30 C25 175.51(15)
C21 C20 C30 C25 -2.89(16)
C19 C20 C30 C32 -66.1(2)
C21 C20 C30 C32 115.53(15)
C19 C20 C30 C31 56.8(2)
C21 C20 C30 C31 -121.61(15)
C26 C25 C30 C20 -177.70(15)
C24 C25 C30 C20 2.18(16)
C26 C25 C30 C32 64.4(2)
C24 C25 C30 C32 -115.71(15)
C26 C25 C30 C31 -59.5(2)
C24 C25 C30 C31 120.42(15)
B17 C13 C49 C39 153.27(13)
B16 C13 C49 C39 77.31(18)
B15 C13 C49 C39 2.6(2)
B18 C13 C49 C39 -134.90(14)
C14 C13 C49 C39 -67.26(17)
B17 C13 C49 C35 -27.1(2)
B16 C13 C49 C35 -103.07(16)
B15 C13 C49 C35 -177.74(12)
B18 C13 C49 C35 44.73(18)
C14 C13 C49 C35 112.37(14)
C39 C49 C35 C36 -1.1(2)
C13 C49 C35 C36 179.31(13)
C49 C35 C36 C37 1.1(2)
C49 C35 C36 C46 -178.33(14)
C35 C36 C37 C38 -0.5(2)
C46 C36 C37 C38 179.03(13)
C35 C36 C37 C40 179.88(13)
C46 C36 C37 C40 -0.61(16)
C36 C37 C38 C39 -0.1(2)
C40 C37 C38 C39 179.43(15)
C37 C38 C39 C49 0.1(2)
C35 C49 C39 C38 0.5(2)
C13 C49 C39 C38 -179.91(13)
C38 C37 C40 C45 0.8(3)
C36 C37 C40 C45 -179.59(15)
C38 C37 C40 C41 -178.83(15)
C36 C37 C40 C41 0.76(16)
C45 C40 C41 C42 -1.1(2)
C37 C40 C41 C42 178.56(14)
C45 C40 C41 C46 179.70(13)
C37 C40 C41 C46 -0.61(17)
C40 C41 C42 C43 0.5(2)
C46 C41 C42 C43 179.51(15)
C41 C42 C43 C44 0.5(2)
C42 C43 C44 C45 -0.9(2)
C43 C44 C45 C40 0.2(2)
C41 C40 C45 C44 0.8(2)
C37 C40 C45 C44 -178.85(15)
C42 C41 C46 C36 -178.84(15)
C40 C41 C46 C36 0.24(16)
C42 C41 C46 C48 -60.3(2)
C40 C41 C46 C48 118.79(14)
C42 C41 C46 C47 62.3(2)
C40 C41 C46 C47 -118.62(14)
C35 C36 C46 C41 179.69(15)
C37 C36 C46 C41 0.24(15)
C35 C36 C46 C48 61.7(2)
C37 C36 C46 C48 -117.73(14)
C35 C36 C46 C47 -61.8(2)
C37 C36 C46 C47 118.75(14)
C49 C13 C14 C50 5.72(18)
B17 C13 C14 C50 149.52(12)
B16 C13 C14 C50 -143.55(12)
B15 C13 C14 C50 -104.91(13)
B18 C13 C14 C50 110.68(13)
C49 C13 C14 B20 149.52(12)
B17 C13 C14 B20 -66.69(14)
B16 C13 C14 B20 0.24(15)
B15 C13 C14 B20 38.89(11)
B18 C13 C14 B20 -105.53(12)
C49 C13 C14 B19 -143.53(12)
B17 C13 C14 B19 0.26(15)
B16 C13 C14 B19 67.19(14)
B15 C13 C14 B19 105.84(12)
B18 C13 C14 B19 -38.58(11)
C49 C13 C14 B18 -104.95(13)
B17 C13 C14 B18 38.84(11)
B16 C13 C14 B18 105.77(12)
B15 C13 C14 B18 144.42(12)
C49 C13 C14 B15 110.63(14)
B17 C13 C14 B15 -105.57(12)
B16 C13 C14 B15 -38.64(11)
B18 C13 C14 B15 -144.42(12)
B20 C14 C50 C51 -28.0(2)
B19 C14 C50 C51 -105.06(16)
B18 C14 C50 C51 179.84(13)
B15 C14 C50 C51 43.85(18)
C13 C14 C50 C51 110.90(15)
B20 C14 C50 C55 156.90(13)
B19 C14 C50 C55 79.86(18)
B18 C14 C50 C55 4.8(2)
B15 C14 C50 C55 -131.24(14)
C13 C14 C50 C55 -64.18(17)
C55 C50 C51 C52 0.9(2)
C14 C50 C51 C52 -174.28(14)
C50 C51 C52 C53 1.1(2)
C51 C52 C53 C54 -1.8(2)
C51 C52 C53 C56 174.29(15)
C52 C53 C54 C55 0.5(2)
C56 C53 C54 C55 -176.41(13)
C52 C53 C54 C62 176.58(13)
C56 C53 C54 C62 -0.37(16)
C53 C54 C55 C50 1.5(2)
C62 C54 C55 C50 -173.84(14)
C51 C50 C55 C54 -2.2(2)
C14 C50 C55 C54 172.91(13)
C52 C53 C56 C61 1.4(3)
C54 C53 C56 C61 177.84(15)
C52 C53 C56 C57 -174.81(15)
C54 C53 C56 C57 1.67(16)
C61 C56 C57 C58 -0.7(2)
C53 C56 C57 C58 175.91(14)
C61 C56 C57 C62 -178.95(13)
C53 C56 C57 C62 -2.32(16)
C56 C57 C58 C59 0.3(2)
C62 C57 C58 C59 178.17(15)
C57 C58 C59 C60 0.2(2)
C58 C59 C60 C61 -0.2(3)
C59 C60 C61 C56 -0.2(2)
C57 C56 C61 C60 0.7(2)
C53 C56 C61 C60 -175.09(15)
C55 C54 C62 C57 174.77(14)
C53 C54 C62 C57 -0.93(15)
C55 C54 C62 C64 -66.10(19)
C53 C54 C62 C64 118.19(14)
C55 C54 C62 C63 56.93(19)
C53 C54 C62 C63 -118.78(13)
C58 C57 C62 C54 -176.05(15)
C56 C57 C62 C54 1.99(15)
C58 C57 C62 C64 64.8(2)
C56 C57 C62 C64 -117.17(14)
C58 C57 C62 C63 -59.0(2)
C56 C57 C62 C63 119.04(14)
C50 C14 B18 C13 -105.17(13)
B20 C14 B18 C13 100.23(12)
B19 C14 B18 C13 138.41(12)
B15 C14 B18 C13 32.51(11)
C50 C14 B18 B23 155.34(12)
B20 C14 B18 B23 0.74(15)
B19 C14 B18 B23 38.91(11)
B15 C14 B18 B23 -66.99(14)
C13 C14 B18 B23 -99.50(12)
C50 C14 B18 B19 116.42(14)
B20 C14 B18 B19 -38.18(11)
B15 C14 B18 B19 -105.90(12)
C13 C14 B18 B19 -138.41(12)
C50 C14 B18 B17 -141.51(13)
B20 C14 B18 B17 63.89(14)
B19 C14 B18 B17 102.07(12)
B15 C14 B18 B17 -3.84(15)
C13 C14 B18 B17 -36.34(10)
C49 C13 B18 C14 108.65(13)
B17 C13 B18 C14 -138.13(12)
B16 C13 B18 C14 -100.07(12)
B15 C13 B18 C14 -32.69(11)
C49 C13 B18 B23 -151.58(12)
B17 C13 B18 B23 -38.37(11)
B16 C13 B18 B23 -0.30(15)
B15 C13 B18 B23 67.07(13)
C14 C13 B18 B23 99.77(12)
C49 C13 B18 B19 145.12(12)
B17 C13 B18 B19 -101.67(12)
B16 C13 B18 B19 -63.60(14)
B15 C13 B18 B19 3.77(15)
C14 C13 B18 B19 36.47(10)
C49 C13 B18 B17 -113.22(13)
B16 C13 B18 B17 38.06(11)
B15 C13 B18 B17 105.44(12)
C14 C13 B18 B17 138.13(12)
C50 C14 B19 B18 -108.37(15)
B20 C14 B19 B18 140.03(12)
B15 C14 B19 B18 102.21(12)
C13 C14 B19 B18 37.65(10)
C50 C14 B19 B20 111.60(15)
B18 C14 B19 B20 -140.03(12)
B15 C14 B19 B20 -37.83(11)
C13 C14 B19 B20 -102.38(12)
C50 C14 B19 B23 -146.84(13)
B20 C14 B19 B23 101.57(12)
B18 C14 B19 B23 -38.46(11)
B15 C14 B19 B23 63.74(14)
C13 C14 B19 B23 -0.81(15)
C50 C14 B19 B24 150.27(13)
B20 C14 B19 B24 38.68(11)
B18 C14 B19 B24 -101.36(12)
B15 C14 B19 B24 0.85(15)
C13 C14 B19 B24 -63.71(13)
C13 B18 B19 C14 -37.22(10)
B23 B18 B19 C14 -136.03(12)
B17 B18 B19 C14 -98.73(12)
C14 B18 B19 B20 34.91(10)
C13 B18 B19 B20 -2.31(15)
B23 B18 B19 B20 -101.12(13)
B17 B18 B19 B20 -63.82(14)
C14 B18 B19 B23 136.03(12)
C13 B18 B19 B23 98.81(12)
B17 B18 B19 B23 37.30(11)
C14 B18 B19 B24 98.04(12)
C13 B18 B19 B24 60.82(14)
B23 B18 B19 B24 -37.99(11)
B17 B18 B19 B24 -0.69(15)
C14 B18 B23 B19 -38.13(10)
C13 B18 B23 B19 -101.25(12)
B17 B18 B23 B19 -138.65(12)
C14 B18 B23 B17 100.52(12)
C13 B18 B23 B17 37.40(10)
B19 B18 B23 B17 138.65(12)
C14 B18 B23 B24 -0.24(15)
C13 B18 B23 B24 -63.36(14)
B19 B18 B23 B24 37.89(11)
B17 B18 B23 B24 -100.76(13)
C14 B18 B23 B22 62.86(14)
C13 B18 B23 B22 -0.26(15)
B19 B18 B23 B22 100.99(12)
B17 B18 B23 B22 -37.66(11)
C14 B19 B23 B18 38.30(11)
B20 B19 B23 B18 99.60(12)
B24 B19 B23 B18 137.47(12)
C14 B19 B23 B17 1.06(15)
B18 B19 B23 B17 -37.24(11)
B20 B19 B23 B17 62.36(15)
B24 B19 B23 B17 100.23(13)
C14 B19 B23 B24 -99.18(12)
B18 B19 B23 B24 -137.47(12)
B20 B19 B23 B24 -37.88(11)
C14 B19 B23 B22 -62.26(14)
B18 B19 B23 B22 -100.56(13)
B20 B19 B23 B22 -0.96(15)
B24 B19 B23 B22 36.92(11)
C49 C13 B17 B22 -153.97(13)
B16 C13 B17 B22 -39.04(11)
B15 C13 B17 B22 -1.32(15)
B18 C13 B17 B22 101.23(12)
C14 C13 B17 B22 63.58(14)
C49 C13 B17 B18 104.80(14)
B16 C13 B17 B18 -140.27(12)
B15 C13 B17 B18 -102.55(12)
C14 C13 B17 B18 -37.65(10)
C49 C13 B17 B23 142.86(13)
B16 C13 B17 B23 -102.21(12)
B15 C13 B17 B23 -64.49(14)
B18 C13 B17 B23 38.06(11)
C14 C13 B17 B23 0.41(15)
C49 C13 B17 B16 -114.92(14)
B15 C13 B17 B16 37.73(11)
B18 C13 B17 B16 140.27(12)
C14 C13 B17 B16 102.62(12)
C14 B18 B17 C13 37.33(10)
B23 B18 B17 C13 136.59(12)
B19 B18 B17 C13 99.26(12)
C14 B18 B17 B22 -61.38(14)
C13 B18 B17 B22 -98.71(12)
B23 B18 B17 B22 37.88(11)
B19 B18 B17 B22 0.55(15)
C14 B18 B17 B23 -99.27(12)
C13 B18 B17 B23 -136.59(12)
B19 B18 B17 B23 -37.33(11)
C14 B18 B17 B16 2.18(15)
C13 B18 B17 B16 -35.14(11)
B23 B18 B17 B16 101.45(13)
B19 B18 B17 B16 64.12(14)
B18 B23 B17 C13 -38.07(11)
B19 B23 B17 C13 -0.91(15)
B24 B23 B17 C13 62.54(14)
B22 B23 B17 C13 99.61(12)
B18 B23 B17 B22 -137.68(12)
B19 B23 B17 B22 -100.52(13)
B24 B23 B17 B22 -37.07(11)
B19 B23 B17 B18 37.16(11)
B24 B23 B17 B18 100.61(12)
B22 B23 B17 B18 137.68(12)
B18 B23 B17 B16 -100.19(12)
B19 B23 B17 B16 -63.03(15)
B24 B23 B17 B16 0.42(15)
B22 B23 B17 B16 37.49(11)
C13 B17 B22 B24 -62.61(14)
B18 B17 B22 B24 -0.19(15)
B23 B17 B22 B24 37.27(11)
B16 B17 B22 B24 -101.08(13)
C13 B17 B22 B21 0.87(15)
B18 B17 B22 B21 63.29(14)
B23 B17 B22 B21 100.74(13)
B16 B17 B22 B21 -37.60(11)
C13 B17 B22 B16 38.47(11)
B18 B17 B22 B16 100.89(12)
B23 B17 B22 B16 138.35(12)
C13 B17 B22 B23 -99.88(12)
B18 B17 B22 B23 -37.46(11)
B16 B17 B22 B23 -138.35(12)
B18 B23 B22 B17 37.88(11)
B19 B23 B22 B17 101.38(12)
B24 B23 B22 B17 138.38(12)
B18 B23 B22 B24 -100.50(12)
B19 B23 B22 B24 -36.99(11)
B17 B23 B22 B24 -138.38(12)
B18 B23 B22 B21 -62.40(14)
B19 B23 B22 B21 1.10(16)
B17 B23 B22 B21 -100.28(13)
B24 B23 B22 B21 38.10(11)
B18 B23 B22 B16 0.70(15)
B19 B23 B22 B16 64.21(15)
B17 B23 B22 B16 -37.18(11)
B24 B23 B22 B16 101.20(13)
C50 C14 B20 B19 -115.93(15)
B18 C14 B20 B19 37.99(11)
B15 C14 B20 B19 140.45(12)
C13 C14 B20 B19 102.73(11)
C50 C14 B20 B21 142.04(13)
B19 C14 B20 B21 -102.03(12)
B18 C14 B20 B21 -64.04(14)
B15 C14 B20 B21 38.42(11)
C13 C14 B20 B21 0.70(14)
C50 C14 B20 B24 -154.84(13)
B19 C14 B20 B24 -38.91(11)
B18 C14 B20 B24 -0.92(15)
B15 C14 B20 B24 101.54(12)
C13 C14 B20 B24 63.82(13)
C50 C14 B20 B15 103.62(14)
B19 C14 B20 B15 -140.45(12)
B18 C14 B20 B15 -102.46(12)
C13 C14 B20 B15 -37.72(10)
B18 B19 B20 C14 -35.23(10)
B23 B19 B20 C14 -97.95(12)
B24 B19 B20 C14 -135.96(12)
C14 B19 B20 B21 98.39(12)
B18 B19 B20 B21 63.16(14)
B23 B19 B20 B21 0.45(15)
B24 B19 B20 B21 -37.57(11)
C14 B19 B20 B24 135.96(12)
B18 B19 B20 B24 100.73(12)
B23 B19 B20 B24 38.01(11)
C14 B19 B20 B15 35.34(11)
B18 B19 B20 B15 0.11(15)
B23 B19 B20 B15 -62.60(14)
B24 B19 B20 B15 -100.62(13)
C49 C13 B15 C14 -106.86(14)
B17 C13 B15 C14 100.23(12)
B16 C13 B15 C14 138.22(12)
B18 C13 B15 C14 32.50(11)
C49 C13 B15 B21 154.13(12)
B17 C13 B15 B21 1.22(15)
B16 C13 B15 B21 39.21(11)
B18 C13 B15 B21 -66.51(14)
C14 C13 B15 B21 -99.01(12)
C49 C13 B15 B16 114.92(14)
B17 C13 B15 B16 -37.99(12)
B18 C13 B15 B16 -105.72(12)
C14 C13 B15 B16 -138.22(12)
C49 C13 B15 B20 -143.02(13)
B17 C13 B15 B20 64.07(14)
B16 C13 B15 B20 102.05(12)
B18 C13 B15 B20 -3.67(15)
C14 C13 B15 B20 -36.16(10)
C50 C14 B15 C13 107.20(13)
B20 C14 B15 C13 -138.10(11)
B19 C14 B15 C13 -100.19(12)
B18 C14 B15 C13 -32.62(11)
C50 C14 B15 B21 -153.17(12)
B20 C14 B15 B21 -38.48(11)
B19 C14 B15 B21 -0.56(15)
B18 C14 B15 B21 67.01(14)
C13 C14 B15 B21 99.63(12)
C50 C14 B15 B16 143.78(12)
B20 C14 B15 B16 -101.52(12)
B19 C14 B15 B16 -63.61(14)
B18 C14 B15 B16 3.96(15)
C13 C14 B15 B16 36.58(10)
C50 C14 B15 B20 -114.69(13)
B19 C14 B15 B20 37.92(11)
B18 C14 B15 B20 105.49(12)
C13 C14 B15 B20 138.10(11)
C14 B20 B15 C13 37.16(10)
B19 B20 B15 C13 2.12(15)
B21 B20 B15 C13 -99.07(12)
B24 B20 B15 C13 -61.52(14)
B19 B20 B15 C14 -35.04(10)
B21 B20 B15 C14 -136.23(12)
B24 B20 B15 C14 -98.68(12)
C14 B20 B15 B21 136.23(12)
B19 B20 B15 B21 101.19(13)
B24 B20 B15 B21 37.56(11)
C14 B20 B15 B16 99.01(12)
B19 B20 B15 B16 63.96(14)
B21 B20 B15 B16 -37.22(11)
B24 B20 B15 B16 0.33(15)
C49 C13 B16 B15 -109.18(15)
B17 C13 B16 B15 140.24(12)
B18 C13 B16 B15 102.28(12)
C14 C13 B16 B15 37.85(10)
C49 C13 B16 B21 -148.11(13)
B17 C13 B16 B21 101.31(12)
B15 C13 B16 B21 -38.93(11)
B18 C13 B16 B21 63.35(14)
C14 C13 B16 B21 -1.07(15)
C49 C13 B16 B17 110.58(15)
B15 C13 B16 B17 -140.24(12)
B18 C13 B16 B17 -37.96(11)
C14 C13 B16 B17 -102.38(12)
C49 C13 B16 B22 149.28(13)
B17 C13 B16 B22 38.69(11)
B15 C13 B16 B22 -101.54(12)
B18 C13 B16 B22 0.73(15)
C14 C13 B16 B22 -63.69(13)
C14 B15 B16 C13 -37.22(10)
B21 B15 B16 C13 -135.53(12)
B20 B15 B16 C13 -98.38(12)
C13 B15 B16 B21 135.53(12)
C14 B15 B16 B21 98.31(12)
B20 B15 B16 B21 37.16(11)
C13 B15 B16 B17 34.76(11)
C14 B15 B16 B17 -2.46(15)
B21 B15 B16 B17 -100.77(13)
B20 B15 B16 B17 -63.61(14)
C13 B15 B16 B22 97.79(12)
C14 B15 B16 B22 60.57(14)
B21 B15 B16 B22 -37.74(11)
B20 B15 B16 B22 -0.58(15)
B22 B17 B16 C13 135.81(12)
B18 B17 B16 C13 35.33(11)
B23 B17 B16 C13 98.25(12)
C13 B17 B16 B15 -35.16(11)
B22 B17 B16 B15 100.65(13)
B18 B17 B16 B15 0.18(15)
B23 B17 B16 B15 63.09(14)
C13 B17 B16 B21 -98.02(12)
B22 B17 B16 B21 37.79(11)
B18 B17 B16 B21 -62.68(14)
B23 B17 B16 B21 0.23(15)
C13 B17 B16 B22 -135.81(12)
B18 B17 B16 B22 -100.47(12)
B23 B17 B16 B22 -37.56(11)
B17 B22 B16 C13 -38.00(10)
B24 B22 B16 C13 62.70(14)
B21 B22 B16 C13 99.65(12)
B23 B22 B16 C13 -0.86(15)
B17 B22 B16 B15 -100.08(12)
B24 B22 B16 B15 0.62(16)
B21 B22 B16 B15 37.56(11)
B23 B22 B16 B15 -62.95(14)
B17 B22 B16 B21 -137.65(12)
B24 B22 B16 B21 -36.94(11)
B23 B22 B16 B21 -100.51(13)
B24 B22 B16 B17 100.70(13)
B21 B22 B16 B17 137.65(12)
B23 B22 B16 B17 37.14(11)
C14 B20 B24 B19 38.34(11)
B21 B20 B24 B19 138.27(12)
B15 B20 B24 B19 101.06(12)
C14 B20 B24 B22 -62.67(14)
B19 B20 B24 B22 -101.01(13)
B21 B20 B24 B22 37.26(11)
B15 B20 B24 B22 0.05(15)
C14 B20 B24 B21 -99.93(12)
B19 B20 B24 B21 -138.27(12)
B15 B20 B24 B21 -37.21(11)
C14 B20 B24 B23 0.72(15)
B19 B20 B24 B23 -37.63(11)
B21 B20 B24 B23 100.64(13)
B15 B20 B24 B23 63.44(14)
C14 B19 B24 B20 -37.94(10)
B18 B19 B24 B20 -99.92(12)
B23 B19 B24 B20 -137.57(12)
C14 B19 B24 B22 62.55(14)
B18 B19 B24 B22 0.57(15)
B20 B19 B24 B22 100.49(13)
B23 B19 B24 B22 -37.08(11)
C14 B19 B24 B21 -0.79(15)
B18 B19 B24 B21 -62.77(14)
B20 B19 B24 B21 37.15(11)
B23 B19 B24 B21 -100.41(13)
C14 B19 B24 B23 99.63(12)
B18 B19 B24 B23 37.65(11)
B20 B19 B24 B23 137.57(12)
B17 B22 B24 B20 62.99(15)
B21 B22 B24 B20 -37.20(11)
B16 B22 B24 B20 -0.41(16)
B23 B22 B24 B20 100.14(13)
B17 B22 B24 B19 -0.24(16)
B21 B22 B24 B19 -100.42(13)
B16 B22 B24 B19 -63.64(15)
B23 B22 B24 B19 36.92(11)
B17 B22 B24 B21 100.19(13)
B16 B22 B24 B21 36.78(11)
B23 B22 B24 B21 137.34(12)
B17 B22 B24 B23 -37.15(11)
B21 B22 B24 B23 -137.34(12)
B16 B22 B24 B23 -100.55(13)
B18 B23 B24 B20 -0.29(16)
B19 B23 B24 B20 37.66(11)
B17 B23 B24 B20 -63.91(14)
B22 B23 B24 B20 -100.97(13)
B18 B23 B24 B19 -37.95(11)
B17 B23 B24 B19 -101.57(12)
B22 B23 B24 B19 -138.63(12)
B18 B23 B24 B22 100.68(13)
B19 B23 B24 B22 138.63(12)
B17 B23 B24 B22 37.06(11)
B18 B23 B24 B21 62.71(14)
B19 B23 B24 B21 100.66(13)
B17 B23 B24 B21 -0.91(15)
B22 B23 B24 B21 -37.97(11)
C13 B15 B21 B20 100.19(12)
C14 B15 B21 B20 37.46(10)
B16 B15 B21 B20 138.67(12)
C13 B15 B21 B16 -38.48(11)
C14 B15 B21 B16 -101.21(12)
B20 B15 B21 B16 -138.67(12)
C13 B15 B21 B22 -0.61(15)
C14 B15 B21 B22 -63.34(14)
B16 B15 B21 B22 37.87(11)
B20 B15 B21 B22 -100.80(13)
C13 B15 B21 B24 62.76(14)
C14 B15 B21 B24 0.03(15)
B16 B15 B21 B24 101.24(13)
B20 B15 B21 B24 -37.43(11)
C14 B20 B21 B15 -38.50(11)
B19 B20 B21 B15 -100.59(12)
B24 B20 B21 B15 -138.10(12)
C14 B20 B21 B16 -1.36(15)
B19 B20 B21 B16 -63.45(15)
B24 B20 B21 B16 -100.96(13)
B15 B20 B21 B16 37.14(11)
C14 B20 B21 B22 62.33(14)
B19 B20 B21 B22 0.24(16)
B24 B20 B21 B22 -37.27(11)
B15 B20 B21 B22 100.83(13)
C14 B20 B21 B24 99.60(12)
B19 B20 B21 B24 37.51(11)
B15 B20 B21 B24 138.10(12)
C13 B16 B21 B15 38.76(11)
B17 B16 B21 B15 99.97(12)
B22 B16 B21 B15 137.66(12)
C13 B16 B21 B20 1.50(15)
B15 B16 B21 B20 -37.26(11)
B17 B16 B21 B20 62.71(15)
B22 B16 B21 B20 100.40(13)
C13 B16 B21 B22 -98.90(12)
B15 B16 B21 B22 -137.66(12)
B17 B16 B21 B22 -37.69(11)
C13 B16 B21 B24 -62.01(14)
B15 B16 B21 B24 -100.77(13)
B17 B16 B21 B24 -0.80(15)
B22 B16 B21 B24 36.89(11)
B17 B22 B21 B15 -0.16(16)
B24 B22 B21 B15 101.01(13)
B16 B22 B21 B15 -37.83(11)
B23 B22 B21 B15 62.93(15)
B17 B22 B21 B20 -63.92(15)
B24 B22 B21 B20 37.25(11)
B16 B22 B21 B20 -101.59(13)
B23 B22 B21 B20 -0.83(16)
B17 B22 B21 B16 37.67(11)
B24 B22 B21 B16 138.84(12)
B23 B22 B21 B16 100.76(13)
B17 B22 B21 B24 -101.17(13)
B16 B22 B21 B24 -138.84(12)
B23 B22 B21 B24 -38.08(11)
B20 B24 B21 B15 37.64(11)
B19 B24 B21 B15 0.48(15)
B22 B24 B21 B15 -100.60(13)
B23 B24 B21 B15 -62.55(14)
B19 B24 B21 B20 -37.16(11)
B22 B24 B21 B20 -138.24(12)
B23 B24 B21 B20 -100.19(12)
B20 B24 B21 B16 101.25(13)
B19 B24 B21 B16 64.08(14)
B22 B24 B21 B16 -36.99(11)
B23 B24 B21 B16 1.06(16)
B20 B24 B21 B22 138.24(12)
B19 B24 B21 B22 101.08(12)
B23 B24 B21 B22 38.05(11)
C18 C1 B4 B9 -143.96(13)
B5 C1 B4 B9 102.07(13)
B3 C1 B4 B9 -38.50(11)
B6 C1 B4 B9 64.49(14)
C2 C1 B4 B9 -0.30(15)
C18 C1 B4 B10 152.79(13)
B5 C1 B4 B10 38.82(11)
B3 C1 B4 B10 -101.75(13)
B6 C1 B4 B10 1.24(16)
C2 C1 B4 B10 -63.54(14)
C18 C1 B4 B3 -105.46(14)
B5 C1 B4 B3 140.57(12)
B6 C1 B4 B3 102.99(13)
C2 C1 B4 B3 38.20(11)
C18 C1 B4 B5 113.97(14)
B3 C1 B4 B5 -140.57(12)
B6 C1 B4 B5 -37.58(12)
C2 C1 B4 B5 -102.37(12)
C18 C1 B5 B6 109.37(15)
B4 C1 B5 B6 -140.18(12)
B3 C1 B5 B6 -102.49(13)
C2 C1 B5 B6 -37.67(11)
C18 C1 B5 B4 -110.46(15)
B3 C1 B5 B4 37.68(12)
B6 C1 B5 B4 140.18(12)
C2 C1 B5 B4 102.50(12)
C18 C1 B5 B11 148.11(13)
B4 C1 B5 B11 -101.43(13)
B3 C1 B5 B11 -63.75(14)
B6 C1 B5 B11 38.75(11)
C2 C1 B5 B11 1.07(15)
C18 C1 B5 B10 -149.04(13)
B4 C1 B5 B10 -38.58(11)
B3 C1 B5 B10 -0.90(15)
B6 C1 B5 B10 101.59(13)
C2 C1 B5 B10 63.92(14)
B9 B4 B5 C1 -97.97(12)
B10 B4 B5 C1 -136.02(12)
B3 B4 B5 C1 -34.98(11)
C1 B4 B5 B6 35.33(11)
B9 B4 B5 B6 -62.64(15)
B10 B4 B5 B6 -100.70(13)
B3 B4 B5 B6 0.35(16)
C1 B4 B5 B11 98.36(12)
B9 B4 B5 B11 0.39(16)
B10 B4 B5 B11 -37.66(12)
B3 B4 B5 B11 63.38(15)
C1 B4 B5 B10 136.02(12)
B9 B4 B5 B10 38.05(11)
B3 B4 B5 B10 101.05(13)
C18 C1 B3 C2 -109.57(13)
B4 C1 B3 C2 137.72(12)
B5 C1 B3 C2 99.95(12)
B6 C1 B3 C2 32.76(11)
C18 C1 B3 B9 151.35(12)
B4 C1 B3 B9 38.64(11)
B5 C1 B3 B9 0.87(15)
B6 C1 B3 B9 -66.32(14)
C2 C1 B3 B9 -99.08(12)
C18 C1 B3 B8 -146.01(13)
B4 C1 B3 B8 101.27(13)
B5 C1 B3 B8 63.51(14)
B6 C1 B3 B8 -3.69(15)
C2 C1 B3 B8 -36.45(10)
C18 C1 B3 B4 112.71(14)
B5 C1 B3 B4 -37.77(12)
B6 C1 B3 B4 -104.96(13)
C2 C1 B3 B4 -137.72(12)
C34 C2 B3 C1 108.59(14)
B7 C2 B3 C1 -100.19(12)
B8 C2 B3 C1 -138.25(12)
B6 C2 B3 C1 -32.60(11)
C34 C2 B3 B9 -151.96(13)
B7 C2 B3 B9 -0.74(15)
B8 C2 B3 B9 -38.79(11)
C1 C2 B3 B9 99.45(12)
B6 C2 B3 B9 66.85(14)
C34 C2 B3 B8 -113.17(14)
B7 C2 B3 B8 38.06(12)
C1 C2 B3 B8 138.25(12)
B6 C2 B3 B8 105.65(13)
C34 C2 B3 B4 145.32(13)
B7 C2 B3 B4 -63.46(15)
B8 C2 B3 B4 -101.52(13)
C1 C2 B3 B4 36.73(11)
B6 C2 B3 B4 4.13(16)
B9 B4 B3 C1 136.05(12)
B10 B4 B3 C1 98.37(13)
B5 B4 B3 C1 34.81(11)
C1 B4 B3 C2 -37.49(11)
B9 B4 B3 C2 98.56(12)
B10 B4 B3 C2 60.88(15)
B5 B4 B3 C2 -2.68(16)
C1 B4 B3 B9 -136.05(12)
B10 B4 B3 B9 -37.68(11)
B5 B4 B3 B9 -101.24(13)
C1 B4 B3 B8 -99.13(12)
B9 B4 B3 B8 36.92(11)
B10 B4 B3 B8 -0.76(15)
B5 B4 B3 B8 -64.33(15)
C34 C2 B8 B9 148.67(13)
B7 C2 B8 B9 -101.33(13)
B3 C2 B8 B9 38.83(11)
C1 C2 B8 B9 1.14(15)
B6 C2 B8 B9 -63.50(15)
C34 C2 B8 B7 -110.01(15)
B3 C2 B8 B7 140.16(12)
C1 C2 B8 B7 102.47(12)
B6 C2 B8 B7 37.83(12)
C34 C2 B8 B3 109.83(15)
B7 C2 B8 B3 -140.16(12)
C1 C2 B8 B3 -37.69(11)
B6 C2 B8 B3 -102.33(12)
C34 C2 B8 B12 -148.32(13)
B7 C2 B8 B12 -38.31(11)
B3 C2 B8 B12 101.85(13)
C1 C2 B8 B12 64.16(14)
B6 C2 B8 B12 -0.48(16)
C1 B3 B8 C2 37.13(10)
B9 B3 B8 C2 135.71(12)
B4 B3 B8 C2 98.71(12)
C1 B3 B8 B9 -98.57(12)
C2 B3 B8 B9 -135.71(12)
B4 B3 B8 B9 -37.00(11)
C1 B3 B8 B7 2.27(15)
C2 B3 B8 B7 -34.87(11)
B9 B3 B8 B7 100.84(13)
B4 B3 B8 B7 63.84(15)
C1 B3 B8 B12 -60.79(14)
C2 B3 B8 B12 -97.92(13)
B9 B3 B8 B12 37.78(11)
B4 B3 B8 B12 0.79(15)
C1 B3 B9 B8 100.83(12)
C2 B3 B9 B8 38.18(11)
B4 B3 B9 B8 138.71(12)
C1 B3 B9 B4 -37.88(11)
C2 B3 B9 B4 -100.53(12)
B8 B3 B9 B4 -138.71(12)
C1 B3 B9 B12 63.02(14)
C2 B3 B9 B12 0.37(15)
B8 B3 B9 B12 -37.81(11)
B4 B3 B9 B12 100.90(13)
C1 B3 B9 B10 -0.47(15)
C2 B3 B9 B10 -63.12(14)
B8 B3 B9 B10 -101.31(13)
B4 B3 B9 B10 37.41(11)
C2 B8 B9 B3 -38.65(11)
B7 B8 B9 B3 -99.98(13)
B12 B8 B9 B3 -137.89(12)
C2 B8 B9 B4 -1.32(16)
B7 B8 B9 B4 -62.65(15)
B3 B8 B9 B4 37.33(11)
B12 B8 B9 B4 -100.57(13)
C2 B8 B9 B12 99.24(13)
B7 B8 B9 B12 37.92(12)
B3 B8 B9 B12 137.89(12)
C2 B8 B9 B10 62.22(15)
B7 B8 B9 B10 0.89(16)
B3 B8 B9 B10 100.87(13)
B12 B8 B9 B10 -37.02(12)
C1 B4 B9 B3 38.36(11)
B10 B4 B9 B3 138.12(12)
B5 B4 B9 B3 100.23(13)
C1 B4 B9 B8 1.01(16)
B10 B4 B9 B8 100.77(13)
B3 B4 B9 B8 -37.35(11)
B5 B4 B9 B8 62.88(15)
C1 B4 B9 B12 -62.86(14)
B10 B4 B9 B12 36.90(11)
B3 B4 B9 B12 -101.22(13)
B5 B4 B9 B12 -0.99(16)
C1 B4 B9 B10 -99.76(13)
B3 B4 B9 B10 -138.12(12)
B5 B4 B9 B10 -37.89(11)
C1 B5 B11 B6 -38.61(11)
B4 B5 B11 B6 -100.16(13)
B10 B5 B11 B6 -137.68(12)
C1 B5 B11 B7 -1.27(16)
B6 B5 B11 B7 37.34(11)
B4 B5 B11 B7 -62.82(15)
B10 B5 B11 B7 -100.34(13)
C1 B5 B11 B10 99.07(12)
B6 B5 B11 B10 137.68(12)
B4 B5 B11 B10 37.52(11)
C1 B5 B11 B12 61.91(14)
B6 B5 B11 B12 100.53(13)
B4 B5 B11 B12 0.36(16)
B10 B5 B11 B12 -37.16(11)
C1 B4 B10 B5 -38.22(11)
B9 B4 B10 B5 -137.77(12)
B3 B4 B10 B5 -100.50(13)
C1 B4 B10 B11 -0.78(16)
B9 B4 B10 B11 -100.32(13)
B3 B4 B10 B11 -63.06(15)
B5 B4 B10 B11 37.45(11)
C1 B4 B10 B12 62.73(15)
B9 B4 B10 B12 -36.82(12)
B3 B4 B10 B12 0.45(16)
B5 B4 B10 B12 100.95(13)
C1 B4 B10 B9 99.54(12)
B3 B4 B10 B9 37.26(11)
B5 B4 B10 B9 137.77(12)
C1 B5 B10 B4 37.99(11)
B6 B5 B10 B4 100.31(13)
B11 B5 B10 B4 137.93(12)
C1 B5 B10 B11 -99.94(12)
B6 B5 B10 B11 -37.62(11)
B4 B5 B10 B11 -137.93(12)
C1 B5 B10 B12 -62.69(15)
B6 B5 B10 B12 -0.37(16)
B4 B5 B10 B12 -100.68(13)
B11 B5 B10 B12 37.25(12)
C1 B5 B10 B9 0.55(15)
B6 B5 B10 B9 62.87(15)
B4 B5 B10 B9 -37.44(11)
B11 B5 B10 B9 100.49(13)
B6 B11 B10 B4 0.08(16)
B7 B11 B10 B4 63.63(15)
B5 B11 B10 B4 -37.51(11)
B12 B11 B10 B4 100.93(13)
B6 B11 B10 B5 37.59(11)
B7 B11 B10 B5 101.15(13)
B12 B11 B10 B5 138.44(13)
B6 B11 B10 B12 -100.85(13)
B7 B11 B10 B12 -37.29(12)
B5 B11 B10 B12 -138.44(13)
B6 B11 B10 B9 -62.80(15)
B7 B11 B10 B9 0.75(16)
B5 B11 B10 B9 -100.40(13)
B12 B11 B10 B9 38.04(12)
B3 B9 B10 B4 -37.64(11)
B8 B9 B10 B4 -101.65(13)
B12 B9 B10 B4 -138.78(13)
B3 B9 B10 B5 -0.05(16)
B8 B9 B10 B5 -64.06(15)
B4 B9 B10 B5 37.59(11)
B12 B9 B10 B5 -101.19(13)
B3 B9 B10 B11 62.99(15)
B8 B9 B10 B11 -1.02(16)
B4 B9 B10 B11 100.63(13)
B12 B9 B10 B11 -38.15(12)
B3 B9 B10 B12 101.14(13)
B8 B9 B10 B12 37.13(12)
B4 B9 B10 B12 138.78(13)
C2 B8 B12 B7 37.68(11)
B9 B8 B12 B7 137.38(13)
B3 B8 B12 B7 99.90(13)
C2 B8 B12 B9 -99.69(13)
B7 B8 B12 B9 -137.38(13)
B3 B8 B12 B9 -37.48(11)
C2 B8 B12 B10 -62.72(15)
B9 B8 B12 B10 36.97(12)
B7 B8 B12 B10 -100.40(13)
B3 B8 B12 B10 -0.51(16)
C2 B8 B12 B11 0.57(15)
B9 B8 B12 B11 100.26(13)
B7 B8 B12 B11 -37.12(11)
B3 B8 B12 B11 62.78(15)
B3 B9 B12 B7 0.09(16)
B8 B9 B12 B7 -37.82(11)
B4 B9 B12 B7 64.03(15)
B10 B9 B12 B7 100.88(13)
B3 B9 B12 B8 37.91(11)
B4 B9 B12 B8 101.85(13)
B10 B9 B12 B8 138.70(13)
B3 B9 B12 B10 -100.79(13)
B8 B9 B12 B10 -138.70(13)
B4 B9 B12 B10 -36.85(12)
B3 B9 B12 B11 -62.73(15)
B8 B9 B12 B11 -100.65(13)
B4 B9 B12 B11 1.21(16)
B10 B9 B12 B11 38.06(12)
B4 B10 B12 B7 -63.25(15)
B5 B10 B12 B7 0.16(16)
B11 B10 B12 B7 37.27(12)
B9 B10 B12 B7 -99.95(13)
B4 B10 B12 B8 0.04(16)
B5 B10 B12 B8 63.45(15)
B11 B10 B12 B8 100.56(13)
B9 B10 B12 B8 -36.66(11)
B4 B10 B12 B9 36.70(11)
B5 B10 B12 B9 100.11(13)
B11 B10 B12 B9 137.22(13)
B4 B10 B12 B11 -100.52(13)
B5 B10 B12 B11 -37.11(12)
B9 B10 B12 B11 -137.22(13)
B6 B11 B12 B7 -37.70(11)
B5 B11 B12 B7 -100.87(13)
B10 B11 B12 B7 -138.05(13)
B6 B11 B12 B8 -0.46(16)
B7 B11 B12 B8 37.24(11)
B5 B11 B12 B8 -63.63(15)
B10 B11 B12 B8 -100.81(13)
B6 B11 B12 B9 62.20(15)
B7 B11 B12 B9 99.90(13)
B5 B11 B12 B9 -0.97(16)
B10 B11 B12 B9 -38.15(12)
B6 B11 B12 B10 100.35(13)
B7 B11 B12 B10 138.05(13)
B5 B11 B12 B10 37.18(12)
C34 C2 B7 B11 -144.48(13)
B8 C2 B7 B11 102.17(13)
B3 C2 B7 B11 64.29(15)
C1 C2 B7 B11 -0.33(15)
B6 C2 B7 B11 -38.15(11)
C34 C2 B7 B12 152.03(13)
B8 C2 B7 B12 38.68(11)
B3 C2 B7 B12 0.80(16)
C1 C2 B7 B12 -63.82(14)
B6 C2 B7 B12 -101.64(13)
C34 C2 B7 B6 -106.33(14)
B8 C2 B7 B6 140.32(12)
B3 C2 B7 B6 102.44(12)
C1 C2 B7 B6 37.82(11)
C34 C2 B7 B8 113.36(14)
B3 C2 B7 B8 -37.88(11)
C1 C2 B7 B8 -102.50(12)
B6 C2 B7 B8 -140.32(12)
B6 B11 B7 C2 38.12(11)
B5 B11 B7 C2 0.99(16)
B10 B11 B7 C2 -62.39(15)
B12 B11 B7 C2 -99.78(13)
B6 B11 B7 B12 137.90(12)
B5 B11 B7 B12 100.77(13)
B10 B11 B7 B12 37.39(12)
B5 B11 B7 B6 -37.13(11)
B10 B11 B7 B6 -100.51(13)
B12 B11 B7 B6 -137.90(12)
B6 B11 B7 B8 100.30(13)
B5 B11 B7 B8 63.17(15)
B10 B11 B7 B8 -0.21(16)
B12 B11 B7 B8 -37.60(12)
B8 B12 B7 C2 -38.10(11)
B9 B12 B7 C2 -0.52(16)
B10 B12 B7 C2 62.79(15)
B11 B12 B7 C2 100.16(13)
B8 B12 B7 B11 -138.26(13)
B9 B12 B7 B11 -100.68(13)
B10 B12 B7 B11 -37.37(12)
B8 B12 B7 B6 -100.77(13)
B9 B12 B7 B6 -63.20(15)
B10 B12 B7 B6 0.11(16)
B11 B12 B7 B6 37.49(11)
B9 B12 B7 B8 37.58(11)
B10 B12 B7 B8 100.89(13)
B11 B12 B7 B8 138.26(13)
B9 B8 B7 C2 98.14(13)
B3 B8 B7 C2 35.23(11)
B12 B8 B7 C2 136.32(12)
C2 B8 B7 B11 -98.57(13)
B9 B8 B7 B11 -0.42(16)
B3 B8 B7 B11 -63.33(15)
B12 B8 B7 B11 37.75(12)
C2 B8 B7 B12 -136.32(12)
B9 B8 B7 B12 -38.18(12)
B3 B8 B7 B12 -101.09(13)
C2 B8 B7 B6 -35.37(11)
B9 B8 B7 B6 62.77(15)
B3 B8 B7 B6 -0.14(16)
B12 B8 B7 B6 100.95(13)
C18 C1 B6 C2 107.85(14)
B4 C1 B6 C2 -100.43(12)
B5 C1 B6 C2 -138.34(12)
B3 C1 B6 C2 -32.73(11)
C18 C1 B6 B11 -152.92(13)
B4 C1 B6 B11 -1.20(16)
B5 C1 B6 B11 -39.11(11)
B3 C1 B6 B11 66.49(14)
C2 C1 B6 B11 99.23(12)
C18 C1 B6 B5 -113.81(14)
B4 C1 B6 B5 37.92(12)
B3 C1 B6 B5 105.61(13)
C2 C1 B6 B5 138.34(12)
C18 C1 B6 B7 144.17(13)
B4 C1 B6 B7 -64.11(15)
B5 C1 B6 B7 -102.02(13)
B3 C1 B6 B7 3.59(15)
C2 C1 B6 B7 36.32(11)
C34 C2 B6 C1 -110.09(14)
B7 C2 B6 C1 138.08(12)
B8 C2 B6 C1 100.12(12)
B3 C2 B6 C1 32.60(11)
C34 C2 B6 B11 149.99(13)
B7 C2 B6 B11 38.16(11)
B8 C2 B6 B11 0.20(15)
B3 C2 B6 B11 -67.32(14)
C1 C2 B6 B11 -99.92(12)
C34 C2 B6 B5 -146.63(13)
B7 C2 B6 B5 101.54(13)
B8 C2 B6 B5 63.57(15)
B3 C2 B6 B5 -3.94(16)
C1 C2 B6 B5 -36.54(11)
C34 C2 B6 B7 111.83(14)
B8 C2 B6 B7 -37.96(12)
B3 C2 B6 B7 -105.48(13)
C1 C2 B6 B7 -138.08(12)
B7 B11 B6 C1 -100.06(12)
B5 B11 B6 C1 38.34(11)
B10 B11 B6 C1 0.64(15)
B12 B11 B6 C1 -62.60(14)
B7 B11 B6 C2 -37.29(11)
B5 B11 B6 C2 101.11(12)
B10 B11 B6 C2 63.41(14)
B12 B11 B6 C2 0.17(15)
B7 B11 B6 B5 -138.40(12)
B10 B11 B6 B5 -37.69(11)
B12 B11 B6 B5 -100.94(13)
B5 B11 B6 B7 138.40(12)
B10 B11 B6 B7 100.71(13)
B12 B11 B6 B7 37.46(11)
B4 B5 B6 C1 -34.96(11)
B11 B5 B6 C1 -135.90(12)
B10 B5 B6 C1 -98.08(12)
C1 B5 B6 C2 37.09(11)
B4 B5 B6 C2 2.12(16)
B11 B5 B6 C2 -98.81(13)
B10 B5 B6 C2 -61.00(15)
C1 B5 B6 B11 135.90(12)
B4 B5 B6 B11 100.94(13)
B10 B5 B6 B11 37.82(11)
C1 B5 B6 B7 98.53(12)
B4 B5 B6 B7 63.56(15)
B11 B5 B6 B7 -37.37(11)
B10 B5 B6 B7 0.44(16)
C2 B7 B6 C1 -37.16(11)
B11 B7 B6 C1 99.54(13)
B12 B7 B6 C1 61.64(15)
B8 B7 B6 C1 -2.04(16)
B11 B7 B6 C2 136.70(12)
B12 B7 B6 C2 98.80(13)
B8 B7 B6 C2 35.12(11)
C2 B7 B6 B11 -136.70(12)
B12 B7 B6 B11 -37.90(12)
B8 B7 B6 B11 -101.58(13)
C2 B7 B6 B5 -99.15(12)
B11 B7 B6 B5 37.55(11)
B12 B7 B6 B5 -0.35(16)
B8 B7 B6 B5 -64.03(15)
